data_7001274
loop_
_publ_author_name
'Niemeyer, Jochen'
'Kehr, Gerald'
'Fr\"ohlich, Roland'
'Erker, Gerhard'

_publ_section_title
;
 Bis(&#x201C;ferrocene-saliminato&#x201D;) group 4 metal complexes:
 synthesis, structural features and use in homogenous Ziegler--Natta
 polymerization catalysis
;
_journal_issue 19
_journal_name_full 'Dalton Transactions'
_journal_page_first 3731
_journal_page_last 3741
_journal_paper_doi 10.1039/b822741a
_journal_year 2009
_chemical_formula_sum 'C68 H36 F20 Fe4 Li4 N4 O4'
_chemical_formula_weight 1604.16
_chemical_name_systematic
;
?
;
_space_group_IT_number 4
_symmetry_cell_setting monoclinic
_symmetry_space_group_name_Hall 'P 2yb'
_symmetry_space_group_name_H-M 'P 1 21 1'
_atom_sites_solution_hydrogens geom
_atom_sites_solution_primary direct
_atom_sites_solution_secondary difmap
_audit_creation_method SHELXL-97
_cell_angle_alpha 90.00
_cell_angle_beta 100.689(1)
_cell_angle_gamma 90.00
_cell_formula_units_Z 2
_cell_length_a 12.0617(3)
_cell_length_b 21.5748(6)
_cell_length_c 12.9461(3)
_cell_measurement_reflns_used 4883
_cell_measurement_temperature 223(2)
_cell_measurement_theta_max 27.88
_cell_measurement_theta_min 0.41
_cell_volume 3310.49(15)
_computing_cell_refinement 'Collect (Nonius B.V., 1998)'
_computing_data_collection 'Collect (Nonius B.V., 1998)'
_computing_data_reduction 'Denzo-SMN (Otwinowski & Minor, 1997)'
_computing_molecular_graphics 'SCHAKAL (Keller, 1997)'
_computing_publication_material 'SHELXL-97 (Sheldrick, 1997)'
_computing_structure_refinement 'SHELXL-97 (Sheldrick, 1997)'
_computing_structure_solution 'SHELXS-97 (Sheldrick, 1990)'
_diffrn_ambient_temperature 223(2)
_diffrn_measured_fraction_theta_full 0.989
_diffrn_measured_fraction_theta_max 0.989
_diffrn_measurement_device_type 'Nonius KappaCCD'
_diffrn_measurement_method '\w and \f scans'
_diffrn_radiation_monochromator graphite
_diffrn_radiation_source 'rotating anode Nonius FR591'
_diffrn_radiation_type MoK\a
_diffrn_radiation_wavelength 0.71073
_diffrn_reflns_av_R_equivalents 0.034
_diffrn_reflns_av_sigmaI/netI 0.0492
_diffrn_reflns_limit_h_max 15
_diffrn_reflns_limit_h_min -15
_diffrn_reflns_limit_k_max 28
_diffrn_reflns_limit_k_min -25
_diffrn_reflns_limit_l_max 17
_diffrn_reflns_limit_l_min -17
_diffrn_reflns_number 20161
_diffrn_reflns_theta_full 27.87
_diffrn_reflns_theta_max 27.87
_diffrn_reflns_theta_min 1.72
_exptl_absorpt_coefficient_mu 0.967
_exptl_absorpt_correction_T_max 0.8685
_exptl_absorpt_correction_T_min 0.5945
_exptl_absorpt_correction_type multi-scan
_exptl_absorpt_process_details 'Denzo (Otwinowski, Borek, Majewski & Minor, 2003)'
_exptl_crystal_colour black
_exptl_crystal_density_diffrn 1.609
_exptl_crystal_density_method 'not measured'
_exptl_crystal_description plate
_exptl_crystal_F_000 1600
_exptl_crystal_size_max 0.60
_exptl_crystal_size_mid 0.40
_exptl_crystal_size_min 0.15
_refine_diff_density_max 0.825
_refine_diff_density_min -0.521
_refine_diff_density_rms 0.071
_refine_ls_abs_structure_details 'Flack H D (1983), Acta Cryst. A39, 876-881'
_refine_ls_abs_structure_Flack 0.031(15)
_refine_ls_extinction_method none
_refine_ls_goodness_of_fit_ref 1.015
_refine_ls_hydrogen_treatment riding
_refine_ls_matrix_type full
_refine_ls_number_parameters 937
_refine_ls_number_reflns 13091
_refine_ls_number_restraints 1
_refine_ls_restrained_S_all 1.015
_refine_ls_R_factor_all 0.0710
_refine_ls_R_factor_gt 0.0516
_refine_ls_shift/su_max 0.000
_refine_ls_shift/su_mean 0.000
_refine_ls_structure_factor_coef Fsqd
_refine_ls_weighting_details 'calc w=1/[\s^2^(Fo^2^)+(0.0662P)^2^+3.8412P] where P=(Fo^2^+2Fc^2^)/3'
_refine_ls_weighting_scheme calc
_refine_ls_wR_factor_gt 0.1277
_refine_ls_wR_factor_ref 0.1380
_reflns_number_gt 10449
_reflns_number_total 13091
_reflns_threshold_expression >2sigma(I)
_cod_data_source_file b822741a.txt
_cod_data_source_block erk4449
_cod_original_sg_symbol_H-M P21
_cod_database_code 7001274

loop_
_symmetry_equiv_pos_as_xyz
'x, y, z'
'-x, y+1/2, -z'

loop_
_atom_site_label
_atom_site_type_symbol
_atom_site_fract_x
_atom_site_fract_y
_atom_site_fract_z
_atom_site_U_iso_or_equiv
_atom_site_adp_type
_atom_site_occupancy
_atom_site_symmetry_multiplicity
_atom_site_calc_flag
_atom_site_refinement_flags
_atom_site_disorder_assembly
_atom_site_disorder_group
Li1A Li -0.3423(7) 0.5242(4) 0.5815(7) 0.0401(19) Uani 1 1 d . . .
Li1B Li -0.1835(6) 0.5459(4) 0.7464(6) 0.0369(17) Uani 1 1 d . . .
Li1C Li -0.2290(7) 0.4291(4) 0.6932(7) 0.0384(18) Uani 1 1 d . . .
Li1D Li -0.1340(7) 0.4985(4) 0.5664(7) 0.0403(19) Uani 1 1 d . . .
Fe1A Fe -0.24984(6) 0.71675(3) 0.54401(6) 0.04102(18) Uani 1 1 d . . .
O1A O -0.2084(3) 0.57594(15) 0.6056(3) 0.0356(7) Uani 1 1 d . . .
N1A N -0.4150(3) 0.56333(19) 0.4412(3) 0.0385(10) Uani 1 1 d . . .
C1A C -0.1944(4) 0.6228(2) 0.5442(4) 0.0355(11) Uani 1 1 d . . .
C2A C -0.2688(4) 0.6399(2) 0.4476(4) 0.0358(11) Uani 1 1 d . . .
C3A C -0.2189(5) 0.6919(3) 0.4025(4) 0.0459(13) Uani 1 1 d . . .
H3A H -0.2497 0.7122 0.3394 0.055 Uiso 1 1 calc R . .
C4A C -0.1166(5) 0.7071(2) 0.4690(4) 0.0429(12) Uani 1 1 d . . .
H4A H -0.0663 0.7385 0.4573 0.051 Uiso 1 1 calc R . .
C5A C -0.1024(4) 0.6659(2) 0.5586(4) 0.0406(12) Uani 1 1 d . . .
H5A H -0.0427 0.6672 0.6167 0.049 Uiso 1 1 calc R . .
C6A C -0.3727(4) 0.6120(2) 0.4012(4) 0.0399(11) Uani 1 1 d . . .
H6A H -0.4133 0.6291 0.3388 0.048 Uiso 1 1 calc R . .
C10A C -0.3516(7) 0.7927(4) 0.5259(7) 0.077(2) Uani 1 1 d . . .
H10A H -0.3842 0.8111 0.4616 0.092 Uiso 1 1 calc R . .
C11A C -0.3993(6) 0.7445(4) 0.5786(9) 0.089(3) Uani 1 1 d . . .
H11A H -0.4691 0.7248 0.5560 0.107 Uiso 1 1 calc R . .
C12A C -0.3211(8) 0.7322(4) 0.6713(6) 0.075(2) Uani 1 1 d . . .
H12A H -0.3302 0.7024 0.7220 0.091 Uiso 1 1 calc R . .
C13A C -0.2306(8) 0.7700(3) 0.6759(6) 0.078(2) Uani 1 1 d . . .
H13A H -0.1670 0.7707 0.7302 0.093 Uiso 1 1 calc R . .
C14A C -0.2471(7) 0.8076(3) 0.5876(7) 0.072(2) Uani 1 1 d . . .
H14A H -0.1968 0.8379 0.5719 0.086 Uiso 1 1 calc R . .
C21A C -0.5106(4) 0.5340(2) 0.3839(4) 0.0391(11) Uani 1 1 d . . .
C22A C -0.5861(4) 0.5083(3) 0.4402(4) 0.0406(12) Uani 1 1 d . . .
F22A F -0.5682(3) 0.51581(18) 0.5459(3) 0.0612(9) Uani 1 1 d . . .
C23A C -0.6773(4) 0.4733(3) 0.3942(5) 0.0452(12) Uani 1 1 d . . .
F23A F -0.7504(3) 0.45155(18) 0.4508(3) 0.0672(10) Uani 1 1 d . . .
C24A C -0.6936(5) 0.4613(3) 0.2869(5) 0.0516(14) Uani 1 1 d . . .
F24A F -0.7817(3) 0.42751(19) 0.2404(3) 0.0720(11) Uani 1 1 d . . .
C25A C -0.6196(5) 0.4859(3) 0.2301(4) 0.0521(15) Uani 1 1 d . . .
F25A F -0.6331(3) 0.4744(2) 0.1248(3) 0.0767(12) Uani 1 1 d . . .
C26A C -0.5303(4) 0.5226(3) 0.2771(5) 0.0476(13) Uani 1 1 d . . .
F26A F -0.4592(3) 0.5432(2) 0.2172(3) 0.0637(9) Uani 1 1 d . . .
Fe1B Fe -0.49234(6) 0.54833(4) 0.86571(7) 0.0470(2) Uani 1 1 d . . .
O1B O -0.3246(3) 0.49931(16) 0.7262(3) 0.0358(8) Uani 1 1 d . . .
N1B N -0.1621(3) 0.5589(2) 0.9041(3) 0.0440(11) Uani 1 1 d . . .
C1B C -0.3779(4) 0.4906(2) 0.8059(4) 0.0358(11) Uani 1 1 d . . .
C2B C -0.3380(4) 0.5084(3) 0.9138(4) 0.0456(13) Uani 1 1 d . . .
C3B C -0.4186(5) 0.4872(3) 0.9745(5) 0.0583(16) Uani 1 1 d . . .
H3B H -0.4135 0.4919 1.0474 0.070 Uiso 1 1 calc R . .
C4B C -0.5064(5) 0.4584(3) 0.9055(5) 0.0538(15) Uani 1 1 d . . .
H4B H -0.5701 0.4399 0.9247 0.065 Uiso 1 1 calc R . .
C5B C -0.4844(4) 0.4614(2) 0.8036(5) 0.0448(13) Uani 1 1 d . . .
H5B H -0.5323 0.4466 0.7430 0.054 Uiso 1 1 calc R . .
C6B C -0.2362(4) 0.5410(3) 0.9573(4) 0.0472(13) Uani 1 1 d . . .
H6B H -0.2229 0.5498 1.0297 0.057 Uiso 1 1 calc R . .
C10B C -0.6233(7) 0.5919(4) 0.7707(8) 0.087(2) Uani 1 1 d . . .
H10B H -0.6717 0.5733 0.7138 0.104 Uiso 1 1 calc R . .
C11B C -0.5247(7) 0.6217(3) 0.7683(7) 0.076(2) Uani 1 1 d . . .
H11B H -0.4961 0.6285 0.7064 0.091 Uiso 1 1 calc R . .
C12B C -0.4710(7) 0.6410(3) 0.8663(8) 0.079(2) Uani 1 1 d . . .
H12B H -0.4003 0.6604 0.8843 0.095 Uiso 1 1 calc R . .
C13B C -0.5469(7) 0.6248(4) 0.9344(7) 0.081(2) Uani 1 1 d . . .
H13B H -0.5369 0.6331 1.0068 0.098 Uiso 1 1 calc R . .
C14B C -0.6381(6) 0.5945(3) 0.8746(9) 0.086(3) Uani 1 1 d . . .
H14B H -0.7002 0.5783 0.9001 0.103 Uiso 1 1 calc R . .
C21B C -0.0608(4) 0.5854(3) 0.9573(4) 0.0431(12) Uani 1 1 d . . .
C22B C -0.0160(6) 0.6361(4) 0.9137(5) 0.0660(19) Uani 1 1 d . . .
F22B F -0.0778(4) 0.6617(3) 0.8285(4) 0.1065(18) Uani 1 1 d . . .
C23B C 0.0845(6) 0.6624(4) 0.9572(6) 0.080(2) Uani 1 1 d . . .
F23B F 0.1213(5) 0.7140(3) 0.9137(4) 0.126(2) Uani 1 1 d . . .
C24B C 0.1504(5) 0.6367(4) 1.0435(5) 0.0624(18) Uani 1 1 d . . .
F24B F 0.2498(3) 0.6612(3) 1.0874(4) 0.0960(16) Uani 1 1 d . . .
C25B C 0.1116(4) 0.5848(3) 1.0871(5) 0.0528(15) Uani 1 1 d . . .
F25B F 0.1735(3) 0.5595(2) 1.1722(3) 0.0780(12) Uani 1 1 d . . .
C26B C 0.0070(4) 0.5604(3) 1.0450(4) 0.0446(13) Uani 1 1 d . . .
F26B F -0.0255(3) 0.50880(18) 1.0907(3) 0.0638(9) Uani 1 1 d . . .
Fe1C Fe 0.12329(6) 0.39631(3) 0.80156(6) 0.04019(18) Uani 1 1 d . . .
O1C O -0.0892(2) 0.47524(16) 0.7125(3) 0.0379(8) Uani 1 1 d . . .
N1C N -0.1929(3) 0.3758(2) 0.8263(3) 0.0399(10) Uani 1 1 d . . .
C1C C -0.0056(4) 0.4630(2) 0.7930(4) 0.0334(10) Uani 1 1 d . . .
C2C C -0.0079(4) 0.4192(3) 0.8749(4) 0.0402(12) Uani 1 1 d . . .
C3C C 0.1002(5) 0.4233(3) 0.9466(5) 0.0497(14) Uani 1 1 d . . .
H3C H 0.1216 0.4004 1.0089 0.060 Uiso 1 1 calc R . .
C4C C 0.1664(5) 0.4668(3) 0.9069(5) 0.0489(14) Uani 1 1 d . . .
H4C H 0.2398 0.4789 0.9385 0.059 Uiso 1 1 calc R . .
C5C C 0.1036(4) 0.4904(3) 0.8092(5) 0.0456(13) Uani 1 1 d . . .
H5C H 0.1300 0.5188 0.7643 0.055 Uiso 1 1 calc R . .
C6C C -0.0955(4) 0.3779(3) 0.8897(4) 0.0446(12) Uani 1 1 d . . .
H6C H -0.0825 0.3509 0.9477 0.054 Uiso 1 1 calc R . .
C10C C 0.1833(7) 0.3078(3) 0.7992(6) 0.069(2) Uani 1 1 d . . .
H10C H 0.1927 0.2793 0.8550 0.083 Uiso 1 1 calc R . .
C11C C 0.0833(6) 0.3155(3) 0.7216(6) 0.0624(18) Uani 1 1 d . . .
H11C H 0.0152 0.2937 0.7175 0.075 Uiso 1 1 calc R . .
C12C C 0.1066(6) 0.3619(4) 0.6528(5) 0.070(2) Uani 1 1 d . . .
H12C H 0.0564 0.3767 0.5936 0.084 Uiso 1 1 calc R . .
C13C C 0.2179(6) 0.3826(4) 0.6875(7) 0.075(2) Uani 1 1 d . . .
H13C H 0.2552 0.4135 0.6557 0.090 Uiso 1 1 calc R . .
C14C C 0.2631(5) 0.3486(3) 0.7787(7) 0.067(2) Uani 1 1 d . . .
H14C H 0.3361 0.3533 0.8188 0.081 Uiso 1 1 calc R . .
C21C C -0.2767(4) 0.3371(3) 0.8541(4) 0.0445(12) Uani 1 1 d . . .
C22C C -0.3457(6) 0.3054(3) 0.7726(5) 0.0585(16) Uani 1 1 d . . .
F22C F -0.3250(4) 0.3105(2) 0.6744(3) 0.0859(13) Uani 1 1 d . . .
C23C C -0.4379(6) 0.2706(3) 0.7909(6) 0.068(2) Uani 1 1 d . . .
F23C F -0.5013(4) 0.2417(3) 0.7081(4) 0.1081(18) Uani 1 1 d . . .
C24C C -0.4640(6) 0.2677(3) 0.8891(6) 0.068(2) Uani 1 1 d . . .
F24C F -0.5526(4) 0.2345(2) 0.9030(5) 0.111(2) Uani 1 1 d . . .
C25C C -0.3960(6) 0.2982(3) 0.9692(6) 0.0667(18) Uani 1 1 d . . .
F25C F -0.4215(5) 0.2958(3) 1.0662(4) 0.1120(19) Uani 1 1 d . . .
C26C C -0.3056(5) 0.3306(3) 0.9518(5) 0.0548(15) Uani 1 1 d . . .
F26C F -0.2440(4) 0.3620(2) 1.0335(3) 0.0787(12) Uani 1 1 d . . .
Fe1D Fe -0.26361(6) 0.34265(4) 0.37213(6) 0.04187(18) Uani 1 1 d . . .
O1D O -0.2664(3) 0.44507(15) 0.5443(3) 0.0362(7) Uani 1 1 d . . .
N1D N -0.1244(4) 0.5076(2) 0.4083(3) 0.0430(10) Uani 1 1 d . . .
C1D C -0.3092(4) 0.4213(2) 0.4531(4) 0.0358(11) Uani 1 1 d . . .
C2D C -0.2774(5) 0.4367(3) 0.3525(4) 0.0418(12) Uani 1 1 d . . .
C3D C -0.3519(5) 0.4034(3) 0.2697(4) 0.0508(14) Uani 1 1 d . . .
H3D H -0.3504 0.4050 0.1975 0.061 Uiso 1 1 calc R . .
C4D C -0.4263(5) 0.3684(3) 0.3173(4) 0.0491(13) Uani 1 1 d . . .
H4D H -0.4842 0.3429 0.2819 0.059 Uiso 1 1 calc R . .
C5D C -0.3999(4) 0.3778(3) 0.4292(4) 0.0414(12) Uani 1 1 d . . .
H5D H -0.4365 0.3585 0.4787 0.050 Uiso 1 1 calc R . .
C6D C -0.1888(5) 0.4768(3) 0.3357(4) 0.0426(12) Uani 1 1 d . . .
H6D H -0.1764 0.4812 0.2665 0.051 Uiso 1 1 calc R . .
C10D C -0.2408(7) 0.2563(3) 0.4321(7) 0.077(2) Uani 1 1 d . . .
H10D H -0.2923 0.2370 0.4680 0.092 Uiso 1 1 calc R . .
C11D C -0.2426(9) 0.2531(4) 0.3244(10) 0.102(4) Uani 1 1 d . . .
H11D H -0.2926 0.2295 0.2754 0.123 Uiso 1 1 calc R . .
C12D C -0.1570(9) 0.2910(5) 0.3029(6) 0.094(3) Uani 1 1 d . . .
H12D H -0.1409 0.2990 0.2358 0.113 Uiso 1 1 calc R . .
C13D C -0.0985(6) 0.3154(4) 0.3974(6) 0.071(2) Uani 1 1 d . . .
H13D H -0.0359 0.3421 0.4054 0.086 Uiso 1 1 calc R . .
C14D C -0.1499(6) 0.2930(4) 0.4775(6) 0.069(2) Uani 1 1 d . . .
H14D H -0.1273 0.3011 0.5496 0.083 Uiso 1 1 calc R . .
C21D C -0.0479(4) 0.5506(3) 0.3807(4) 0.0450(12) Uani 1 1 d . . .
C22D C -0.0719(5) 0.5917(3) 0.2958(4) 0.0507(14) Uani 1 1 d . . .
F22D F -0.1712(3) 0.59083(18) 0.2302(3) 0.0646(9) Uani 1 1 d . . .
C23D C 0.0064(7) 0.6368(3) 0.2792(6) 0.0624(18) Uani 1 1 d . . .
F23D F -0.0218(4) 0.67715(17) 0.1991(3) 0.0805(13) Uani 1 1 d . . .
C24D C 0.1084(6) 0.6427(3) 0.3473(6) 0.066(2) Uani 1 1 d . . .
F24D F 0.1819(4) 0.6850(2) 0.3281(4) 0.0973(16) Uani 1 1 d . . .
C25D C 0.1328(5) 0.6034(3) 0.4315(6) 0.0620(17) Uani 1 1 d . . .
F25D F 0.2318(3) 0.6073(2) 0.4974(4) 0.0841(13) Uani 1 1 d . . .
C26D C 0.0554(5) 0.5590(3) 0.4485(5) 0.0502(14) Uani 1 1 d . . .
F26D F 0.0785(3) 0.52332(18) 0.5346(3) 0.0662(10) Uani 1 1 d . . .

loop_
_atom_site_aniso_label
_atom_site_aniso_U_11
_atom_site_aniso_U_22
_atom_site_aniso_U_33
_atom_site_aniso_U_23
_atom_site_aniso_U_13
_atom_site_aniso_U_12
Li1A 0.038(4) 0.041(5) 0.037(4) 0.001(4) -0.003(3) -0.001(4)
Li1B 0.031(4) 0.040(4) 0.037(4) -0.005(4) 0.001(3) 0.002(4)
Li1C 0.031(4) 0.032(4) 0.049(5) 0.000(4) -0.004(3) -0.001(3)
Li1D 0.040(4) 0.043(5) 0.040(5) 0.001(4) 0.011(4) -0.005(4)
Fe1A 0.0459(4) 0.0319(4) 0.0475(4) 0.0045(3) 0.0143(3) 0.0034(3)
O1A 0.0401(17) 0.0292(17) 0.0363(18) 0.0057(14) 0.0038(14) 0.0008(14)
N1A 0.035(2) 0.042(3) 0.037(2) 0.0020(17) 0.0007(17) 0.0016(18)
C1A 0.033(2) 0.029(3) 0.044(3) 0.003(2) 0.007(2) 0.004(2)
C2A 0.040(3) 0.031(2) 0.036(3) -0.002(2) 0.006(2) 0.002(2)
C3A 0.053(3) 0.047(3) 0.040(3) 0.006(2) 0.017(3) 0.009(3)
C4A 0.049(3) 0.030(3) 0.053(3) 0.005(2) 0.017(2) -0.003(2)
C5A 0.033(2) 0.040(3) 0.049(3) 0.008(2) 0.007(2) -0.003(2)
C6A 0.038(3) 0.041(3) 0.039(3) 0.006(2) 0.002(2) 0.005(2)
C10A 0.084(5) 0.062(4) 0.088(5) 0.012(4) 0.028(4) 0.038(4)
C11A 0.051(4) 0.072(5) 0.158(9) -0.044(6) 0.055(5) 0.002(4)
C12A 0.105(6) 0.069(5) 0.064(5) 0.006(4) 0.047(5) 0.002(5)
C13A 0.114(7) 0.057(4) 0.064(5) -0.010(4) 0.021(4) 0.010(5)
C14A 0.092(5) 0.035(3) 0.093(6) -0.007(3) 0.027(5) 0.007(3)
C21A 0.035(2) 0.043(3) 0.037(3) -0.003(2) 0.000(2) 0.009(2)
C22A 0.041(3) 0.040(3) 0.039(3) -0.002(2) 0.005(2) 0.000(2)
F22A 0.078(2) 0.069(2) 0.0371(18) -0.0049(15) 0.0131(16) -0.0126(19)
C23A 0.043(3) 0.042(3) 0.052(3) 0.002(2) 0.010(2) 0.000(2)
F23A 0.061(2) 0.060(2) 0.085(3) -0.0043(19) 0.026(2) -0.0179(18)
C24A 0.040(3) 0.056(4) 0.052(4) 0.005(3) -0.008(3) -0.003(3)
F24A 0.067(2) 0.074(3) 0.065(2) -0.0051(19) -0.0139(19) -0.022(2)
C25A 0.061(4) 0.062(4) 0.026(3) -0.008(2) -0.011(2) 0.004(3)
F25A 0.078(2) 0.108(3) 0.0377(19) -0.012(2) -0.0051(18) -0.017(2)
C26A 0.040(3) 0.055(3) 0.046(3) 0.007(3) 0.003(2) 0.006(3)
F26A 0.063(2) 0.090(3) 0.0389(18) -0.0018(18) 0.0118(15) -0.007(2)
Fe1B 0.0416(4) 0.0453(4) 0.0589(5) -0.0066(4) 0.0219(4) -0.0018(4)
O1B 0.0312(16) 0.046(2) 0.0322(18) -0.0031(15) 0.0122(14) 0.0020(15)
N1B 0.036(2) 0.058(3) 0.037(2) -0.001(2) 0.0028(18) -0.006(2)
C1B 0.029(2) 0.039(3) 0.040(3) 0.002(2) 0.006(2) 0.001(2)
C2B 0.034(2) 0.070(4) 0.033(3) 0.000(3) 0.007(2) 0.003(3)
C3B 0.054(3) 0.085(5) 0.042(3) 0.004(3) 0.024(3) -0.011(3)
C4B 0.048(3) 0.054(4) 0.065(4) 0.009(3) 0.027(3) 0.004(3)
C5B 0.034(2) 0.038(3) 0.064(4) -0.007(3) 0.015(2) 0.003(2)
C6B 0.042(3) 0.071(4) 0.028(3) -0.006(3) 0.006(2) 0.001(3)
C10B 0.074(5) 0.069(5) 0.115(7) -0.012(5) 0.009(5) 0.032(4)
C11B 0.092(6) 0.047(4) 0.095(6) 0.015(4) 0.034(5) 0.011(4)
C12B 0.080(5) 0.049(4) 0.118(7) -0.020(4) 0.041(5) -0.015(4)
C13B 0.092(6) 0.064(5) 0.093(6) -0.023(4) 0.030(5) 0.013(4)
C14B 0.057(4) 0.044(4) 0.170(9) -0.011(5) 0.054(5) 0.007(3)
C21B 0.037(3) 0.058(3) 0.034(3) -0.009(2) 0.006(2) 0.001(3)
C22B 0.055(4) 0.096(5) 0.042(3) 0.013(3) -0.002(3) -0.011(4)
F22B 0.092(3) 0.146(4) 0.069(3) 0.048(3) -0.017(2) -0.038(3)
C23B 0.073(5) 0.107(6) 0.059(4) -0.003(4) 0.012(4) -0.044(5)
F23B 0.127(4) 0.153(5) 0.089(4) 0.033(4) -0.002(3) -0.080(4)
C24B 0.044(3) 0.097(5) 0.046(3) -0.020(3) 0.007(3) -0.004(3)
F24B 0.056(2) 0.152(5) 0.081(3) -0.032(3) 0.015(2) -0.034(3)
C25B 0.035(3) 0.074(4) 0.046(3) -0.018(3) -0.002(2) 0.020(3)
F25B 0.060(2) 0.105(3) 0.059(2) -0.017(2) -0.0154(18) 0.029(2)
C26B 0.045(3) 0.050(3) 0.037(3) -0.009(2) 0.004(2) 0.016(2)
F26B 0.073(2) 0.060(2) 0.053(2) 0.0005(17) -0.0006(17) 0.0108(19)
Fe1C 0.0322(3) 0.0416(4) 0.0444(4) -0.0118(3) 0.0008(3) 0.0065(3)
O1C 0.0254(15) 0.043(2) 0.044(2) 0.0015(15) 0.0027(14) 0.0041(14)
N1C 0.037(2) 0.042(2) 0.040(2) 0.0034(18) 0.0052(18) 0.0005(18)
C1C 0.026(2) 0.039(3) 0.034(3) -0.008(2) 0.0021(19) 0.003(2)
C2C 0.030(2) 0.049(3) 0.041(3) -0.005(2) 0.008(2) 0.009(2)
C3C 0.044(3) 0.057(4) 0.042(3) -0.010(3) -0.008(2) 0.013(3)
C4C 0.038(3) 0.051(3) 0.050(3) -0.020(3) -0.011(2) 0.009(3)
C5C 0.037(3) 0.039(3) 0.061(4) -0.012(3) 0.008(2) -0.003(2)
C6C 0.042(3) 0.050(3) 0.040(3) 0.009(2) 0.002(2) 0.009(2)
C10C 0.084(5) 0.045(4) 0.073(5) -0.015(3) -0.001(4) 0.029(4)
C11C 0.058(4) 0.052(4) 0.074(5) -0.028(3) 0.005(3) -0.004(3)
C12C 0.077(5) 0.080(5) 0.050(4) -0.027(3) 0.003(3) 0.012(4)
C13C 0.078(5) 0.072(5) 0.086(5) -0.031(4) 0.041(4) 0.004(4)
C14C 0.042(3) 0.059(4) 0.102(6) -0.027(4) 0.016(3) 0.012(3)
C21C 0.040(3) 0.038(3) 0.052(3) 0.006(2) -0.002(2) 0.008(2)
C22C 0.064(4) 0.057(4) 0.049(4) 0.010(3) -0.001(3) 0.000(3)
F22C 0.083(3) 0.121(4) 0.050(2) -0.008(2) 0.004(2) -0.022(3)
C23C 0.060(4) 0.051(4) 0.079(5) 0.008(3) -0.019(4) -0.010(3)
F23C 0.099(3) 0.110(4) 0.096(4) 0.008(3) -0.030(3) -0.051(3)
C24C 0.064(4) 0.064(4) 0.080(5) 0.034(4) 0.021(4) -0.001(3)
F24C 0.071(3) 0.103(4) 0.149(5) 0.070(4) -0.002(3) -0.033(3)
C25C 0.076(4) 0.062(4) 0.061(4) 0.021(3) 0.011(4) -0.015(4)
F25C 0.119(4) 0.147(5) 0.078(3) 0.032(3) 0.038(3) -0.038(4)
C26C 0.066(4) 0.055(4) 0.042(3) 0.014(3) 0.005(3) -0.004(3)
F26C 0.093(3) 0.102(3) 0.042(2) -0.004(2) 0.016(2) -0.030(2)
Fe1D 0.0457(4) 0.0400(4) 0.0371(4) -0.0079(3) 0.0003(3) 0.0044(3)
O1D 0.0409(18) 0.0339(18) 0.0341(18) -0.0037(14) 0.0076(14) -0.0008(14)
N1D 0.043(2) 0.049(3) 0.039(2) -0.006(2) 0.014(2) 0.000(2)
C1D 0.037(2) 0.038(3) 0.031(3) -0.002(2) 0.006(2) 0.008(2)
C2D 0.048(3) 0.042(3) 0.035(3) -0.007(2) 0.005(2) 0.001(2)
C3D 0.059(3) 0.049(3) 0.038(3) -0.011(3) -0.006(2) 0.009(3)
C4D 0.042(3) 0.057(3) 0.042(3) -0.008(3) -0.007(2) 0.001(3)
C5D 0.034(2) 0.048(3) 0.043(3) -0.005(2) 0.007(2) -0.002(2)
C6D 0.051(3) 0.048(3) 0.032(3) 0.001(2) 0.016(2) 0.007(2)
C10D 0.087(5) 0.052(4) 0.091(6) 0.013(4) 0.017(5) 0.023(4)
C11D 0.093(6) 0.053(5) 0.147(10) -0.045(6) -0.015(6) 0.016(5)
C12D 0.127(7) 0.103(7) 0.057(5) -0.019(4) 0.029(5) 0.060(6)
C13D 0.054(4) 0.081(5) 0.076(5) -0.011(4) 0.007(3) 0.022(4)
C14D 0.065(4) 0.083(5) 0.054(4) -0.005(4) -0.006(3) 0.029(4)
C21D 0.049(3) 0.046(3) 0.045(3) -0.008(2) 0.022(2) -0.001(3)
C22D 0.074(4) 0.046(3) 0.037(3) -0.007(2) 0.022(3) -0.001(3)
F22D 0.084(2) 0.066(2) 0.0437(19) 0.0047(17) 0.0118(18) 0.002(2)
C23D 0.095(5) 0.042(3) 0.065(4) 0.000(3) 0.054(4) 0.002(3)
F23D 0.138(4) 0.048(2) 0.072(3) 0.0023(18) 0.063(3) -0.002(2)
C24D 0.080(5) 0.044(4) 0.088(5) -0.016(3) 0.057(4) -0.018(3)
F24D 0.114(4) 0.072(3) 0.127(4) -0.023(3) 0.077(3) -0.043(3)
C25D 0.049(3) 0.059(4) 0.083(5) -0.018(4) 0.024(3) -0.009(3)
F25D 0.060(2) 0.084(3) 0.108(4) -0.020(3) 0.014(2) -0.020(2)
C26D 0.055(3) 0.049(3) 0.049(3) -0.004(3) 0.017(3) 0.001(3)
F26D 0.064(2) 0.068(2) 0.062(2) 0.0077(18) 0.0011(18) -0.0045(19)

loop_
_atom_type_symbol
_atom_type_description
_atom_type_scat_dispersion_real
_atom_type_scat_dispersion_imag
_atom_type_scat_source
C C 0.0033 0.0016 'International Tables Vol C Tables 4.2.6.8 and 6.1.1.4'
H H 0.0000 0.0000 'International Tables Vol C Tables 4.2.6.8 and 6.1.1.4'
Li Li -0.0003 0.0001 'International Tables Vol C Tables 4.2.6.8 and 6.1.1.4'
N N 0.0061 0.0033 'International Tables Vol C Tables 4.2.6.8 and 6.1.1.4'
O O 0.0106 0.0060 'International Tables Vol C Tables 4.2.6.8 and 6.1.1.4'
F F 0.0171 0.0103 'International Tables Vol C Tables 4.2.6.8 and 6.1.1.4'
Fe Fe 0.3463 0.8444 'International Tables Vol C Tables 4.2.6.8 and 6.1.1.4'

loop_
_geom_angle_atom_site_label_1
_geom_angle_atom_site_label_2
_geom_angle_atom_site_label_3
_geom_angle
_geom_angle_site_symmetry_1
_geom_angle_site_symmetry_3
_geom_angle_publ_flag
O1B Li1A O1A 93.7(4) . . ?
O1B Li1A O1D 91.3(4) . . ?
O1A Li1A O1D 97.1(4) . . ?
O1B Li1A N1A 158.7(5) . . ?
O1A Li1A N1A 96.4(4) . . ?
O1D Li1A N1A 105.9(4) . . ?
O1B Li1A Li1D 94.5(4) . . ?
O1A Li1A Li1D 49.6(3) . . ?
O1D Li1A Li1D 47.5(3) . . ?
N1A Li1A Li1D 106.3(4) . . ?
O1B Li1A Li1B 47.7(3) . . ?
O1A Li1A Li1B 46.2(3) . . ?
O1D Li1A Li1B 92.9(4) . . ?
N1A Li1A Li1B 140.7(5) . . ?
Li1D Li1A Li1B 62.2(3) . . ?
O1B Li1A Li1C 47.1(3) . . ?
O1A Li1A Li1C 91.5(4) . . ?
O1D Li1A Li1C 44.9(3) . . ?
N1A Li1A Li1C 150.6(5) . . ?
Li1D Li1A Li1C 59.1(3) . . ?
Li1B Li1A Li1C 59.1(3) . . ?
O1A Li1B O1B 93.9(4) . . ?
O1A Li1B O1C 92.5(4) . . ?
O1B Li1B O1C 95.5(4) . . ?
O1A Li1B N1B 152.1(5) . . ?
O1B Li1B N1B 98.7(4) . . ?
O1C Li1B N1B 110.8(4) . . ?
O1A Li1B Li1A 47.4(3) . . ?
O1B Li1B Li1A 46.7(3) . . ?
O1C Li1B Li1A 92.5(4) . . ?
N1B Li1B Li1A 141.1(4) . . ?
O1A Li1B Li1C 95.0(4) . . ?
O1B Li1B Li1C 48.7(3) . . ?
O1C Li1B Li1C 46.7(3) . . ?
N1B Li1B Li1C 112.1(4) . . ?
Li1A Li1B Li1C 62.2(3) . . ?
O1A Li1B Li1D 47.7(3) . . ?
O1B Li1B Li1D 90.9(4) . . ?
O1C Li1B Li1D 45.4(3) . . ?
N1B Li1B Li1D 155.5(4) . . ?
Li1A Li1B Li1D 58.6(3) . . ?
Li1C Li1B Li1D 58.9(3) . . ?
O1A Li1B C1C 113.9(4) . . ?
O1B Li1B C1C 108.5(4) . . ?
O1C Li1B C1C 26.72(17) . . ?
N1B Li1B C1C 85.5(3) . . ?
Li1A Li1B C1C 118.6(4) . . ?
Li1C Li1B C1C 63.7(3) . . ?
Li1D Li1B C1C 70.0(3) . . ?
O1D Li1C O1C 94.3(4) . . ?
O1D Li1C O1B 92.4(4) . . ?
O1C Li1C O1B 96.2(4) . . ?
O1D Li1C N1C 156.1(5) . . ?
O1C Li1C N1C 97.8(4) . . ?
O1B Li1C N1C 106.7(4) . . ?
O1D Li1C Li1D 47.5(3) . . ?
O1C Li1C Li1D 47.1(3) . . ?
O1B Li1C Li1D 92.2(4) . . ?
N1C Li1C Li1D 142.5(4) . . ?
O1D Li1C Li1B 95.2(4) . . ?
O1C Li1C Li1B 48.9(3) . . ?
O1B Li1C Li1B 47.3(3) . . ?
N1C Li1C Li1B 108.3(4) . . ?
Li1D Li1C Li1B 61.8(3) . . ?
O1D Li1C Li1A 48.2(3) . . ?
O1C Li1C Li1A 91.2(4) . . ?
O1B Li1C Li1A 44.8(3) . . ?
N1C Li1C Li1A 151.1(5) . . ?
Li1D Li1C Li1A 58.4(3) . . ?
Li1B Li1C Li1A 58.7(3) . . ?
O1C Li1D O1D 93.7(4) . . ?
O1C Li1D O1A 91.5(4) . . ?
O1D Li1D O1A 97.9(4) . . ?
O1C Li1D N1D 158.4(5) . . ?
O1D Li1D N1D 96.0(4) . . ?
O1A Li1D N1D 106.2(4) . . ?
O1C Li1D Li1A 94.6(4) . . ?
O1D Li1D Li1A 50.4(3) . . ?
O1A Li1D Li1A 47.4(3) . . ?
N1D Li1D Li1A 106.4(4) . . ?
O1C Li1D Li1C 47.1(3) . . ?
O1D Li1D Li1C 46.9(3) . . ?
O1A Li1D Li1C 92.8(4) . . ?
N1D Li1D Li1C 140.9(5) . . ?
Li1A Li1D Li1C 62.6(3) . . ?
O1C Li1D Li1B 47.4(3) . . ?
O1D Li1D Li1B 92.5(4) . . ?
O1A Li1D Li1B 44.6(3) . . ?
N1D Li1D Li1B 150.6(5) . . ?
Li1A Li1D Li1B 59.2(3) . . ?
Li1C Li1D Li1B 59.2(3) . . ?
O1C Li1D C1A 111.8(4) . . ?
O1D Li1D C1A 111.3(4) . . ?
O1A Li1D C1A 26.05(18) . . ?
N1D Li1D C1A 82.4(3) . . ?
Li1A Li1D C1A 64.3(3) . . ?
Li1C Li1D C1A 118.4(4) . . ?
Li1B Li1D C1A 68.3(3) . . ?
C3A Fe1A C12A 165.0(3) . . ?
C3A Fe1A C11A 127.1(4) . . ?
C12A Fe1A C11A 40.7(4) . . ?
C3A Fe1A C10A 108.6(3) . . ?
C12A Fe1A C10A 67.9(3) . . ?
C11A Fe1A C10A 41.0(3) . . ?
C3A Fe1A C13A 154.7(3) . . ?
C12A Fe1A C13A 39.0(3) . . ?
C11A Fe1A C13A 67.4(4) . . ?
C10A Fe1A C13A 67.3(4) . . ?
C3A Fe1A C4A 40.7(2) . . ?
C12A Fe1A C4A 153.8(3) . . ?
C11A Fe1A C4A 161.5(4) . . ?
C10A Fe1A C4A 122.7(3) . . ?
C13A Fe1A C4A 118.7(3) . . ?
C3A Fe1A C14A 120.9(3) . . ?
C12A Fe1A C14A 66.6(3) . . ?
C11A Fe1A C14A 67.9(3) . . ?
C10A Fe1A C14A 40.2(3) . . ?
C13A Fe1A C14A 39.7(3) . . ?
C4A Fe1A C14A 104.9(3) . . ?
C3A Fe1A C2A 41.6(2) . . ?
C12A Fe1A C2A 127.5(3) . . ?
C11A Fe1A C2A 111.6(3) . . ?
C10A Fe1A C2A 125.5(3) . . ?
C13A Fe1A C2A 160.8(3) . . ?
C4A Fe1A C2A 68.8(2) . . ?
C14A Fe1A C2A 159.2(3) . . ?
C3A Fe1A C5A 68.9(2) . . ?
C12A Fe1A C5A 120.1(3) . . ?
C11A Fe1A C5A 157.1(4) . . ?
C10A Fe1A C5A 158.1(3) . . ?
C13A Fe1A C5A 105.1(3) . . ?
C4A Fe1A C5A 41.2(2) . . ?
C14A Fe1A C5A 121.0(3) . . ?
C2A Fe1A C5A 68.0(2) . . ?
C3A Fe1A C1A 68.7(2) . . ?
C12A Fe1A C1A 109.6(3) . . ?
C11A Fe1A C1A 124.8(3) . . ?
C10A Fe1A C1A 161.3(3) . . ?
C13A Fe1A C1A 123.3(3) . . ?
C4A Fe1A C1A 68.2(2) . . ?
C14A Fe1A C1A 157.5(3) . . ?
C2A Fe1A C1A 40.24(19) . . ?
C5A Fe1A C1A 39.8(2) . . ?
C1A O1A Li1B 145.5(4) . . ?
C1A O1A Li1A 122.7(4) . . ?
Li1B O1A Li1A 86.4(4) . . ?
C1A O1A Li1D 111.9(4) . . ?
Li1B O1A Li1D 87.7(4) . . ?
Li1A O1A Li1D 83.0(4) . . ?
C6A N1A C21A 119.6(4) . . ?
C6A N1A Li1A 123.0(4) . . ?
C21A N1A Li1A 117.3(4) . . ?
O1A C1A C5A 127.0(5) . . ?
O1A C1A C2A 126.2(4) . . ?
C5A C1A C2A 106.8(4) . . ?
O1A C1A Fe1A 130.9(4) . . ?
C5A C1A Fe1A 67.6(3) . . ?
C2A C1A Fe1A 67.2(3) . . ?
C5A C1A Li1D 115.5(4) . . ?
C2A C1A Li1D 116.4(4) . . ?
Fe1A C1A Li1D 172.9(3) . . ?
C6A C2A C1A 128.0(5) . . ?
C6A C2A C3A 124.0(5) . . ?
C1A C2A C3A 108.0(4) . . ?
C6A C2A Fe1A 126.0(4) . . ?
C1A C2A Fe1A 72.6(3) . . ?
C3A C2A Fe1A 67.2(3) . . ?
C4A C3A C2A 108.5(5) . . ?
C4A C3A Fe1A 70.7(3) . . ?
C2A C3A Fe1A 71.2(3) . . ?
C3A C4A C5A 107.9(5) . . ?
C3A C4A Fe1A 68.6(3) . . ?
C5A C4A Fe1A 70.6(3) . . ?
C1A C5A C4A 108.7(5) . . ?
C1A C5A Fe1A 72.6(3) . . ?
C4A C5A Fe1A 68.2(3) . . ?
N1A C6A C2A 123.3(5) . . ?
C14A C10A C11A 107.2(8) . . ?
C14A C10A Fe1A 70.1(4) . . ?
C11A C10A Fe1A 69.2(4) . . ?
C12A C11A C10A 106.3(7) . . ?
C12A C11A Fe1A 69.5(4) . . ?
C10A C11A Fe1A 69.8(4) . . ?
C13A C12A C11A 109.3(7) . . ?
C13A C12A Fe1A 71.0(4) . . ?
C11A C12A Fe1A 69.8(4) . . ?
C12A C13A C14A 108.9(8) . . ?
C12A C13A Fe1A 69.9(4) . . ?
C14A C13A Fe1A 70.2(4) . . ?
C13A C14A C10A 108.3(8) . . ?
C13A C14A Fe1A 70.0(4) . . ?
C10A C14A Fe1A 69.8(4) . . ?
C26A C21A C22A 116.5(5) . . ?
C26A C21A N1A 125.6(5) . . ?
C22A C21A N1A 117.4(5) . . ?
F22A C22A C23A 117.9(5) . . ?
F22A C22A C21A 119.1(5) . . ?
C23A C22A C21A 123.0(5) . . ?
F23A C23A C22A 120.9(5) . . ?
F23A C23A C24A 119.9(5) . . ?
C22A C23A C24A 119.2(5) . . ?
F24A C24A C25A 120.9(5) . . ?
F24A C24A C23A 120.4(5) . . ?
C25A C24A C23A 118.7(5) . . ?
F25A C25A C24A 119.9(5) . . ?
F25A C25A C26A 118.8(6) . . ?
C24A C25A C26A 121.3(5) . . ?
F26A C26A C21A 120.8(5) . . ?
F26A C26A C25A 117.8(5) . . ?
C21A C26A C25A 121.2(5) . . ?
C3B Fe1B C12B 127.4(4) . . ?
C3B Fe1B C11B 164.0(3) . . ?
C12B Fe1B C11B 40.0(3) . . ?
C3B Fe1B C4B 40.6(3) . . ?
C12B Fe1B C4B 165.3(3) . . ?
C11B Fe1B C4B 153.7(3) . . ?
C3B Fe1B C13B 111.2(3) . . ?
C12B Fe1B C13B 41.2(3) . . ?
C11B Fe1B C13B 66.3(4) . . ?
C4B Fe1B C13B 128.0(3) . . ?
C3B Fe1B C2B 41.4(2) . . ?
C12B Fe1B C2B 108.0(3) . . ?
C11B Fe1B C2B 125.6(3) . . ?
C4B Fe1B C2B 68.4(2) . . ?
C13B Fe1B C2B 123.9(3) . . ?
C3B Fe1B C14B 123.6(3) . . ?
C12B Fe1B C14B 68.1(3) . . ?
C11B Fe1B C14B 65.4(3) . . ?
C4B Fe1B C14B 109.9(3) . . ?
C13B Fe1B C14B 39.7(3) . . ?
C2B Fe1B C14B 159.2(3) . . ?
C3B Fe1B C10B 156.2(3) . . ?
C12B Fe1B C10B 68.3(4) . . ?
C11B Fe1B C10B 39.1(3) . . ?
C4B Fe1B C10B 120.2(3) . . ?
C13B Fe1B C10B 67.3(4) . . ?
C2B Fe1B C10B 159.7(3) . . ?
C14B Fe1B C10B 39.8(4) . . ?
C3B Fe1B C5B 68.2(3) . . ?
C12B Fe1B C5B 153.4(3) . . ?
C11B Fe1B C5B 119.4(3) . . ?
C4B Fe1B C5B 40.0(2) . . ?
C13B Fe1B C5B 162.4(3) . . ?
C2B Fe1B C5B 68.1(2) . . ?
C14B Fe1B C5B 124.8(3) . . ?
C10B Fe1B C5B 105.8(3) . . ?
C3B Fe1B C1B 68.6(2) . . ?
C12B Fe1B C1B 119.7(3) . . ?
C11B Fe1B C1B 107.3(3) . . ?
C4B Fe1B C1B 67.6(2) . . ?
C13B Fe1B C1B 157.4(3) . . ?
C2B Fe1B C1B 40.6(2) . . ?
C14B Fe1B C1B 159.6(3) . . ?
C10B Fe1B C1B 122.4(3) . . ?
C5B Fe1B C1B 40.10(19) . . ?
C1B O1B Li1A 144.7(4) . . ?
C1B O1B Li1B 120.3(4) . . ?
Li1A O1B Li1B 85.6(4) . . ?
C1B O1B Li1C 116.2(4) . . ?
Li1A O1B Li1C 88.1(4) . . ?
Li1B O1B Li1C 84.0(4) . . ?
C6B N1B C21B 119.1(4) . . ?
C6B N1B Li1B 121.8(4) . . ?
C21B N1B Li1B 119.0(4) . . ?
O1B C1B C5B 127.6(5) . . ?
O1B C1B C2B 126.4(4) . . ?
C5B C1B C2B 106.0(4) . . ?
O1B C1B Fe1B 130.3(4) . . ?
C5B C1B Fe1B 67.7(3) . . ?
C2B C1B Fe1B 67.1(3) . . ?
C3B C2B C6B 123.9(5) . . ?
C3B C2B C1B 107.9(5) . . ?
C6B C2B C1B 128.2(5) . . ?
C3B C2B Fe1B 68.2(3) . . ?
C6B C2B Fe1B 125.4(5) . . ?
C1B C2B Fe1B 72.3(3) . . ?
C4B C3B C2B 107.6(5) . . ?
C4B C3B Fe1B 70.2(4) . . ?
C2B C3B Fe1B 70.4(3) . . ?
C5B C4B C3B 109.3(5) . . ?
C5B C4B Fe1B 71.0(3) . . ?
C3B C4B Fe1B 69.3(4) . . ?
C4B C5B C1B 109.2(5) . . ?
C4B C5B Fe1B 69.0(3) . . ?
C1B C5B Fe1B 72.2(3) . . ?
N1B C6B C2B 124.5(5) . . ?
C11B C10B C14B 105.8(8) . . ?
C11B C10B Fe1B 69.4(5) . . ?
C14B C10B Fe1B 70.1(5) . . ?
C10B C11B C12B 112.7(8) . . ?
C10B C11B Fe1B 71.5(5) . . ?
C12B C11B Fe1B 70.0(5) . . ?
C11B C12B C13B 104.4(7) . . ?
C11B C12B Fe1B 70.1(4) . . ?
C13B C12B Fe1B 70.3(4) . . ?
C14B C13B C12B 107.7(8) . . ?
C14B C13B Fe1B 70.3(4) . . ?
C12B C13B Fe1B 68.5(4) . . ?
C13B C14B C10B 109.2(7) . . ?
C13B C14B Fe1B 70.0(4) . . ?
C10B C14B Fe1B 70.1(4) . . ?
C26B C21B C22B 115.3(5) . . ?
C26B C21B N1B 124.9(5) . . ?
C22B C21B N1B 119.4(5) . . ?
F22B C22B C23B 119.2(7) . . ?
F22B C22B C21B 117.6(6) . . ?
C23B C22B C21B 123.1(6) . . ?
F23B C23B C22B 120.3(7) . . ?
F23B C23B C24B 119.2(6) . . ?
C22B C23B C24B 120.5(7) . . ?
F24B C24B C23B 121.8(7) . . ?
F24B C24B C25B 119.7(6) . . ?
C23B C24B C25B 118.5(6) . . ?
F25B C25B C24B 119.6(6) . . ?
F25B C25B C26B 120.1(6) . . ?
C24B C25B C26B 120.3(6) . . ?
F26B C26B C21B 120.4(5) . . ?
F26B C26B C25B 117.3(5) . . ?
C21B C26B C25B 122.2(6) . . ?
C3C Fe1C C12C 165.9(3) . . ?
C3C Fe1C C11C 130.8(3) . . ?
C12C Fe1C C11C 40.2(3) . . ?
C3C Fe1C C14C 122.4(3) . . ?
C12C Fe1C C14C 67.6(3) . . ?
C11C Fe1C C14C 67.7(3) . . ?
C3C Fe1C C10C 113.0(3) . . ?
C12C Fe1C C10C 67.6(3) . . ?
C11C Fe1C C10C 41.0(3) . . ?
C14C Fe1C C10C 39.1(3) . . ?
C3C Fe1C C4C 39.9(3) . . ?
C12C Fe1C C4C 150.4(3) . . ?
C11C Fe1C C4C 169.0(3) . . ?
C14C Fe1C C4C 110.9(3) . . ?
C10C Fe1C C4C 131.2(3) . . ?
C3C Fe1C C13C 153.8(3) . . ?
C12C Fe1C C13C 40.3(3) . . ?
C11C Fe1C C13C 67.8(3) . . ?
C14C Fe1C C13C 40.3(3) . . ?
C10C Fe1C C13C 66.9(3) . . ?
C4C Fe1C C13C 118.8(3) . . ?
C3C Fe1C C5C 68.6(3) . . ?
C12C Fe1C C5C 114.5(3) . . ?
C11C Fe1C C5C 148.6(3) . . ?
C14C Fe1C C5C 127.7(3) . . ?
C10C Fe1C C5C 166.1(3) . . ?
C4C Fe1C C5C 41.2(2) . . ?
C13C Fe1C C5C 105.2(3) . . ?
C3C Fe1C C2C 41.8(2) . . ?
C12C Fe1C C2C 125.1(3) . . ?
C11C Fe1C C2C 108.1(3) . . ?
C14C Fe1C C2C 156.5(3) . . ?
C10C Fe1C C2C 122.6(3) . . ?
C4C Fe1C C2C 68.6(2) . . ?
C13C Fe1C C2C 161.7(3) . . ?
C5C Fe1C C2C 68.4(2) . . ?
C3C Fe1C C1C 68.1(2) . . ?
C12C Fe1C C1C 104.8(3) . . ?
C11C Fe1C C1C 117.0(2) . . ?
C14C Fe1C C1C 163.2(3) . . ?
C10C Fe1C C1C 153.8(3) . . ?
C4C Fe1C C1C 67.71(19) . . ?
C13C Fe1C C1C 124.4(3) . . ?
C5C Fe1C C1C 40.06(19) . . ?
C2C Fe1C C1C 40.0(2) . . ?
C1C O1C Li1C 120.9(4) . . ?
C1C O1C Li1D 148.0(4) . . ?
Li1C O1C Li1D 85.9(4) . . ?
C1C O1C Li1B 110.9(4) . . ?
Li1C O1C Li1B 84.4(4) . . ?
Li1D O1C Li1B 87.1(4) . . ?
C6C N1C C21C 117.8(4) . . ?
C6C N1C Li1C 122.4(4) . . ?
C21C N1C Li1C 119.8(4) . . ?
O1C C1C C2C 126.6(4) . . ?
O1C C1C C5C 125.2(5) . . ?
C2C C1C C5C 108.1(4) . . ?
O1C C1C Fe1C 128.3(3) . . ?
C2C C1C Fe1C 67.9(3) . . ?
C5C C1C Fe1C 67.8(3) . . ?
C2C C1C Li1B 117.9(3) . . ?
C5C C1C Li1B 114.9(4) . . ?
Fe1C C1C Li1B 170.5(3) . . ?
C6C C2C C1C 129.3(5) . . ?
C6C C2C C3C 123.4(5) . . ?
C1C C2C C3C 107.2(5) . . ?
C6C C2C Fe1C 124.5(4) . . ?
C1C C2C Fe1C 72.0(3) . . ?
C3C C2C Fe1C 68.4(3) . . ?
C4C C3C C2C 108.2(5) . . ?
C4C C3C Fe1C 70.5(3) . . ?
C2C C3C Fe1C 69.8(3) . . ?
C3C C4C C5C 108.6(5) . . ?
C3C C4C Fe1C 69.6(3) . . ?
C5C C4C Fe1C 69.5(3) . . ?
C1C C5C C4C 107.7(5) . . ?
C1C C5C Fe1C 72.1(3) . . ?
C4C C5C Fe1C 69.3(3) . . ?
N1C C6C C2C 122.8(5) . . ?
C14C C10C C11C 108.8(7) . . ?
C14C C10C Fe1C 70.4(4) . . ?
C11C C10C Fe1C 69.3(4) . . ?
C12C C11C C10C 106.7(6) . . ?
C12C C11C Fe1C 69.9(4) . . ?
C10C C11C Fe1C 69.7(3) . . ?
C11C C12C C13C 108.4(7) . . ?
C11C C12C Fe1C 69.9(4) . . ?
C13C C12C Fe1C 70.2(4) . . ?
C12C C13C C14C 107.5(7) . . ?
C12C C13C Fe1C 69.5(4) . . ?
C14C C13C Fe1C 69.7(4) . . ?
C10C C14C C13C 108.7(6) . . ?
C10C C14C Fe1C 70.5(4) . . ?
C13C C14C Fe1C 70.0(4) . . ?
C26C C21C C22C 115.2(6) . . ?
C26C C21C N1C 127.6(5) . . ?
C22C C21C N1C 117.0(5) . . ?
F22C C22C C21C 119.0(6) . . ?
F22C C22C C23C 119.8(6) . . ?
C21C C22C C23C 121.2(6) . . ?
F23C C23C C24C 121.5(7) . . ?
F23C C23C C22C 117.8(7) . . ?
C24C C23C C22C 120.7(7) . . ?
F24C C24C C25C 122.8(7) . . ?
F24C C24C C23C 118.8(8) . . ?
C25C C24C C23C 118.3(6) . . ?
F25C C25C C26C 120.4(7) . . ?
F25C C25C C24C 118.7(6) . . ?
C26C C25C C24C 120.8(7) . . ?
C25C C26C F26C 118.1(6) . . ?
C25C C26C C21C 123.8(6) . . ?
F26C C26C C21C 117.9(5) . . ?
C10D Fe1D C3D 150.3(3) . . ?
C10D Fe1D C12D 67.1(4) . . ?
C3D Fe1D C12D 111.5(3) . . ?
C10D Fe1D C4D 116.1(3) . . ?
C3D Fe1D C4D 40.4(2) . . ?
C12D Fe1D C4D 130.1(3) . . ?
C10D Fe1D C13D 67.2(3) . . ?
C3D Fe1D C13D 132.1(3) . . ?
C12D Fe1D C13D 40.1(3) . . ?
C4D Fe1D C13D 169.0(3) . . ?
C10D Fe1D C2D 164.8(3) . . ?
C3D Fe1D C2D 41.9(2) . . ?
C12D Fe1D C2D 122.1(4) . . ?
C4D Fe1D C2D 68.6(2) . . ?
C13D Fe1D C2D 111.1(3) . . ?
C10D Fe1D C14D 40.0(3) . . ?
C3D Fe1D C14D 169.2(3) . . ?
C12D Fe1D C14D 66.8(3) . . ?
C4D Fe1D C14D 149.1(3) . . ?
C13D Fe1D C14D 39.7(3) . . ?
C2D Fe1D C14D 129.1(3) . . ?
C10D Fe1D C11D 39.9(4) . . ?
C3D Fe1D C11D 119.4(4) . . ?
C12D Fe1D C11D 39.6(4) . . ?
C4D Fe1D C11D 108.4(3) . . ?
C13D Fe1D C11D 66.9(4) . . ?
C2D Fe1D C11D 154.7(4) . . ?
C14D Fe1D C11D 66.7(4) . . ?
C10D Fe1D C5D 105.2(3) . . ?
C3D Fe1D C5D 68.8(2) . . ?
C12D Fe1D C5D 165.8(4) . . ?
C4D Fe1D C5D 41.0(2) . . ?
C13D Fe1D C5D 149.8(3) . . ?
C2D Fe1D C5D 68.2(2) . . ?
C14D Fe1D C5D 115.6(3) . . ?
C11D Fe1D C5D 127.0(4) . . ?
C10D Fe1D C1D 125.3(3) . . ?
C3D Fe1D C1D 69.6(2) . . ?
C12D Fe1D C1D 154.2(4) . . ?
C4D Fe1D C1D 68.4(2) . . ?
C13D Fe1D C1D 119.0(3) . . ?
C2D Fe1D C1D 41.0(2) . . ?
C14D Fe1D C1D 107.0(2) . . ?
C11D Fe1D C1D 163.2(4) . . ?
C5D Fe1D C1D 39.9(2) . . ?
C1D O1D Li1C 144.7(4) . . ?
C1D O1D Li1D 122.8(4) . . ?
Li1C O1D Li1D 85.7(4) . . ?
C1D O1D Li1A 115.1(4) . . ?
Li1C O1D Li1A 86.8(4) . . ?
Li1D O1D Li1A 82.1(4) . . ?
C6D N1D C21D 119.4(5) . . ?
C6D N1D Li1D 122.3(4) . . ?
C21D N1D Li1D 118.2(4) . . ?
O1D C1D C5D 127.7(5) . . ?
O1D C1D C2D 126.4(5) . . ?
C5D C1D C2D 105.8(4) . . ?
O1D C1D Fe1D 131.9(3) . . ?
C5D C1D Fe1D 68.1(3) . . ?
C2D C1D Fe1D 66.8(3) . . ?
C6D C2D C3D 124.5(5) . . ?
C6D C2D C1D 127.0(5) . . ?
C3D C2D C1D 108.4(5) . . ?
C6D C2D Fe1D 125.2(4) . . ?
C3D C2D Fe1D 68.1(3) . . ?
C1D C2D Fe1D 72.2(3) . . ?
C4D C3D C2D 107.5(5) . . ?
C4D C3D Fe1D 70.4(3) . . ?
C2D C3D Fe1D 70.0(3) . . ?
C3D C4D C5D 109.1(5) . . ?
C3D C4D Fe1D 69.2(3) . . ?
C5D C4D Fe1D 70.7(3) . . ?
C1D C5D C4D 109.1(5) . . ?
C1D C5D Fe1D 72.0(3) . . ?
C4D C5D Fe1D 68.3(3) . . ?
N1D C6D C2D 124.8(5) . . ?
C14D C10D C11D 108.5(8) . . ?
C14D C10D Fe1D 71.2(4) . . ?
C11D C10D Fe1D 71.7(5) . . ?
C12D C11D C10D 107.3(8) . . ?
C12D C11D Fe1D 69.1(4) . . ?
C10D C11D Fe1D 68.4(4) . . ?
C11D C12D C13D 108.7(8) . . ?
C11D C12D Fe1D 71.3(5) . . ?
C13D C12D Fe1D 70.4(4) . . ?
C14D C13D C12D 107.4(8) . . ?
C14D C13D Fe1D 70.3(4) . . ?
C12D C13D Fe1D 69.5(4) . . ?
C13D C14D C10D 108.0(7) . . ?
C13D C14D Fe1D 70.0(4) . . ?
C10D C14D Fe1D 68.8(4) . . ?
C26D C21D N1D 118.7(5) . . ?
C26D C21D C22D 116.1(5) . . ?
N1D C21D C22D 124.8(5) . . ?
F22D C22D C23D 117.7(6) . . ?
F22D C22D C21D 121.4(5) . . ?
C23D C22D C21D 121.0(6) . . ?
F23D C23D C24D 120.0(6) . . ?
F23D C23D C22D 119.1(7) . . ?
C24D C23D C22D 120.8(6) . . ?
F24D C24D C25D 121.4(8) . . ?
F24D C24D C23D 119.4(7) . . ?
C25D C24D C23D 119.1(6) . . ?
F25D C25D C24D 120.4(6) . . ?
F25D C25D C26D 119.4(7) . . ?
C24D C25D C26D 120.2(6) . . ?
F26D C26D C25D 119.2(6) . . ?
F26D C26D C21D 118.1(5) . . ?
C25D C26D C21D 122.7(6) . . ?

loop_
_geom_bond_atom_site_label_1
_geom_bond_atom_site_label_2
_geom_bond_distance
_geom_bond_site_symmetry_2
_geom_bond_publ_flag
Li1A O1B 1.922(9) . ?
Li1A O1A 1.941(9) . ?
Li1A O1D 2.036(9) . ?
Li1A N1A 2.047(9) . ?
Li1A Li1D 2.615(12) . ?
Li1A Li1B 2.633(11) . ?
Li1A Li1C 2.725(12) . ?
Li1B O1A 1.905(9) . ?
Li1B O1B 1.952(8) . ?
Li1B O1C 2.000(9) . ?
Li1B N1B 2.030(9) . ?
Li1B Li1C 2.642(12) . ?
Li1B Li1D 2.711(11) . ?
Li1B C1C 2.773(9) . ?
Li1C O1D 1.927(9) . ?
Li1C O1C 1.933(8) . ?
Li1C O1B 1.997(9) . ?
Li1C N1C 2.052(10) . ?
Li1C Li1D 2.634(12) . ?
Li1D O1C 1.934(9) . ?
Li1D O1D 1.947(9) . ?
Li1D O1A 2.006(9) . ?
Li1D N1D 2.080(9) . ?
Li1D C1A 2.780(10) . ?
Fe1A C3A 2.009(5) . ?
Fe1A C12A 2.022(7) . ?
Fe1A C11A 2.026(6) . ?
Fe1A C10A 2.034(7) . ?
Fe1A C13A 2.036(7) . ?
Fe1A C4A 2.037(5) . ?
Fe1A C14A 2.038(7) . ?
Fe1A C2A 2.062(5) . ?
Fe1A C5A 2.068(5) . ?
Fe1A C1A 2.134(5) . ?
O1A C1A 1.316(6) . ?
N1A C6A 1.314(6) . ?
N1A C21A 1.400(6) . ?
C1A C5A 1.434(7) . ?
C1A C2A 1.445(7) . ?
C2A C6A 1.420(7) . ?
C2A C3A 1.446(8) . ?
C3A C4A 1.406(8) . ?
C4A C5A 1.446(7) . ?
C10A C14A 1.399(11) . ?
C10A C11A 1.423(12) . ?
C11A C12A 1.407(12) . ?
C12A C13A 1.356(12) . ?
C13A C14A 1.385(11) . ?
C21A C26A 1.382(7) . ?
C21A C22A 1.383(7) . ?
C22A F22A 1.355(6) . ?
C22A C23A 1.375(8) . ?
C23A F23A 1.332(7) . ?
C23A C24A 1.390(8) . ?
C24A F24A 1.335(7) . ?
C24A C25A 1.366(9) . ?
C25A F25A 1.365(6) . ?
C25A C26A 1.383(8) . ?
C26A F26A 1.335(7) . ?
Fe1B C3B 2.012(7) . ?
Fe1B C12B 2.015(7) . ?
Fe1B C11B 2.016(7) . ?
Fe1B C4B 2.023(6) . ?
Fe1B C13B 2.040(7) . ?
Fe1B C2B 2.041(5) . ?
Fe1B C14B 2.042(6) . ?
Fe1B C10B 2.042(8) . ?
Fe1B C5B 2.050(5) . ?
Fe1B C1B 2.110(5) . ?
O1B C1B 1.327(6) . ?
N1B C6B 1.285(7) . ?
N1B C21B 1.408(7) . ?
C1B C5B 1.427(7) . ?
C1B C2B 1.442(7) . ?
C2B C3B 1.434(7) . ?
C2B C6B 1.436(8) . ?
C3B C4B 1.398(9) . ?
C4B C5B 1.394(9) . ?
C10B C11B 1.358(12) . ?
C10B C14B 1.390(13) . ?
C11B C12B 1.378(12) . ?
C12B C13B 1.427(11) . ?
C13B C14B 1.386(12) . ?
C21B C26B 1.380(8) . ?
C21B C22B 1.385(9) . ?
C22B F22B 1.332(8) . ?
C22B C23B 1.362(9) . ?
C23B F23B 1.358(9) . ?
C23B C24B 1.364(11) . ?
C24B F24B 1.336(7) . ?
C24B C25B 1.373(10) . ?
C25B F25B 1.329(7) . ?
C25B C26B 1.382(8) . ?
C26B F26B 1.353(7) . ?
Fe1C C3C 2.033(6) . ?
Fe1C C12C 2.038(6) . ?
Fe1C C11C 2.038(6) . ?
Fe1C C14C 2.043(6) . ?
Fe1C C10C 2.044(6) . ?
Fe1C C4C 2.045(5) . ?
Fe1C C13C 2.048(7) . ?
Fe1C C5C 2.049(6) . ?
Fe1C C2C 2.052(5) . ?
Fe1C C1C 2.106(5) . ?
O1C C1C 1.335(6) . ?
N1C C6C 1.303(6) . ?
N1C C21C 1.407(7) . ?
C1C C2C 1.424(7) . ?
C1C C5C 1.424(7) . ?
C2C C6C 1.422(8) . ?
C2C C3C 1.456(7) . ?
C3C C4C 1.392(9) . ?
C4C C5C 1.441(8) . ?
C10C C14C 1.367(11) . ?
C10C C11C 1.429(10) . ?
C11C C12C 1.402(11) . ?
C12C C13C 1.407(10) . ?
C13C C14C 1.411(11) . ?
C21C C26C 1.380(8) . ?
C21C C22C 1.395(8) . ?
C22C F22C 1.346(8) . ?
C22C C23C 1.397(10) . ?
C23C F23C 1.349(8) . ?
C23C C24C 1.367(11) . ?
C24C F24C 1.325(8) . ?
C24C C25C 1.366(11) . ?
C25C F25C 1.348(8) . ?
C25C C26C 1.349(9) . ?
C26C F26C 1.357(7) . ?
Fe1D C10D 2.017(7) . ?
Fe1D C3D 2.021(6) . ?
Fe1D C12D 2.031(7) . ?
Fe1D C4D 2.036(5) . ?
Fe1D C13D 2.044(7) . ?
Fe1D C2D 2.047(6) . ?
Fe1D C14D 2.048(7) . ?
Fe1D C11D 2.059(7) . ?
Fe1D C5D 2.068(5) . ?
Fe1D C1D 2.120(5) . ?
O1D C1D 1.302(6) . ?
N1D C6D 1.288(7) . ?
N1D C21D 1.400(7) . ?
C1D C5D 1.431(7) . ?
C1D C2D 1.462(7) . ?
C2D C6D 1.423(8) . ?
C2D C3D 1.453(7) . ?
C3D C4D 1.400(9) . ?
C4D C5D 1.438(8) . ?
C10D C14D 1.390(11) . ?
C10D C11D 1.392(14) . ?
C11D C12D 1.386(14) . ?
C12D C13D 1.397(11) . ?
C13D C14D 1.390(11) . ?
C21D C26D 1.397(8) . ?
C21D C22D 1.401(8) . ?
C22D F22D 1.335(7) . ?
C22D C23D 1.399(9) . ?
C23D F23D 1.349(8) . ?
C23D C24D 1.379(11) . ?
C24D F24D 1.329(7) . ?
C24D C25D 1.368(11) . ?
C25D F25D 1.335(8) . ?
C25D C26D 1.384(9) . ?
C26D F26D 1.341(7) . ?

loop_
_geom_torsion_atom_site_label_1
_geom_torsion_atom_site_label_2
_geom_torsion_atom_site_label_3
_geom_torsion_atom_site_label_4
_geom_torsion
_geom_torsion_site_symmetry_1
_geom_torsion_site_symmetry_2
_geom_torsion_site_symmetry_3
_geom_torsion_site_symmetry_4
_geom_torsion_publ_flag
O1B Li1A Li1B O1A -173.7(5) . . . . ?
O1D Li1A Li1B O1A 97.1(4) . . . . ?
N1A Li1A Li1B O1A -22.5(6) . . . . ?
Li1D Li1A Li1B O1A 59.3(3) . . . . ?
Li1C Li1A Li1B O1A 128.1(4) . . . . ?
O1A Li1A Li1B O1B 173.7(5) . . . . ?
O1D Li1A Li1B O1B -89.2(4) . . . . ?
N1A Li1A Li1B O1B 151.2(8) . . . . ?
Li1D Li1A Li1B O1B -126.9(4) . . . . ?
Li1C Li1A Li1B O1B -58.1(3) . . . . ?
O1B Li1A Li1B O1C 95.2(4) . . . . ?
O1A Li1A Li1B O1C -91.1(4) . . . . ?
O1D Li1A Li1B O1C 6.0(4) . . . . ?
N1A Li1A Li1B O1C -113.6(7) . . . . ?
Li1D Li1A Li1B O1C -31.8(3) . . . . ?
Li1C Li1A Li1B O1C 37.0(3) . . . . ?
O1B Li1A Li1B N1B -33.2(7) . . . . ?
O1A Li1A Li1B N1B 140.5(8) . . . . ?
O1D Li1A Li1B N1B -122.4(7) . . . . ?
N1A Li1A Li1B N1B 118.0(8) . . . . ?
Li1D Li1A Li1B N1B -160.2(8) . . . . ?
Li1C Li1A Li1B N1B -91.4(8) . . . . ?
O1B Li1A Li1B Li1C 58.1(3) . . . . ?
O1A Li1A Li1B Li1C -128.1(4) . . . . ?
O1D Li1A Li1B Li1C -31.1(3) . . . . ?
N1A Li1A Li1B Li1C -150.6(8) . . . . ?
Li1D Li1A Li1B Li1C -68.8(4) . . . . ?
O1B Li1A Li1B Li1D 126.9(4) . . . . ?
O1A Li1A Li1B Li1D -59.3(3) . . . . ?
O1D Li1A Li1B Li1D 37.7(3) . . . . ?
N1A Li1A Li1B Li1D -81.8(7) . . . . ?
Li1C Li1A Li1B Li1D 68.8(4) . . . . ?
O1B Li1A Li1B C1C 89.0(4) . . . . ?
O1A Li1A Li1B C1C -97.3(4) . . . . ?
O1D Li1A Li1B C1C -0.2(5) . . . . ?
N1A Li1A Li1B C1C -119.7(7) . . . . ?
Li1D Li1A Li1B C1C -37.9(4) . . . . ?
Li1C Li1A Li1B C1C 30.9(4) . . . . ?
O1A Li1B Li1C O1D -2.4(4) . . . . ?
O1B Li1B Li1C O1D 88.5(4) . . . . ?
O1C Li1B Li1C O1D -91.2(4) . . . . ?
N1B Li1B Li1C O1D 170.5(4) . . . . ?
Li1A Li1B Li1C O1D 33.1(3) . . . . ?
Li1D Li1B Li1C O1D -35.1(3) . . . . ?
C1C Li1B Li1C O1D -116.7(4) . . . . ?
O1A Li1B Li1C O1C 88.8(4) . . . . ?
O1B Li1B Li1C O1C 179.7(5) . . . . ?
N1B Li1B Li1C O1C -98.3(4) . . . . ?
Li1A Li1B Li1C O1C 124.3(4) . . . . ?
Li1D Li1B Li1C O1C 56.1(3) . . . . ?
C1C Li1B Li1C O1C -25.5(2) . . . . ?
O1A Li1B Li1C O1B -90.8(4) . . . . ?
O1C Li1B Li1C O1B -179.7(5) . . . . ?
N1B Li1B Li1C O1B 82.0(4) . . . . ?
Li1A Li1B Li1C O1B -55.3(3) . . . . ?
Li1D Li1B Li1C O1B -123.6(4) . . . . ?
C1C Li1B Li1C O1B 154.9(4) . . . . ?
O1A Li1B Li1C N1C 173.1(4) . . . . ?
O1B Li1B Li1C N1C -96.0(4) . . . . ?
O1C Li1B Li1C N1C 84.3(4) . . . . ?
N1B Li1B Li1C N1C -14.0(5) . . . . ?
Li1A Li1B Li1C N1C -151.4(5) . . . . ?
Li1D Li1B Li1C N1C 140.4(5) . . . . ?
C1C Li1B Li1C N1C 58.8(3) . . . . ?
O1A Li1B Li1C Li1D 32.7(3) . . . . ?
O1B Li1B Li1C Li1D 123.6(4) . . . . ?
O1C Li1B Li1C Li1D -56.1(3) . . . . ?
N1B Li1B Li1C Li1D -154.4(5) . . . . ?
Li1A Li1B Li1C Li1D 68.3(4) . . . . ?
C1C Li1B Li1C Li1D -81.6(3) . . . . ?
O1A Li1B Li1C Li1A -35.5(3) . . . . ?
O1B Li1B Li1C Li1A 55.3(3) . . . . ?
O1C Li1B Li1C Li1A -124.3(4) . . . . ?
N1B Li1B Li1C Li1A 137.4(5) . . . . ?
Li1D Li1B Li1C Li1A -68.3(4) . . . . ?
C1C Li1B Li1C Li1A -149.8(4) . . . . ?
O1B Li1A Li1C O1D 167.8(5) . . . . ?
O1A Li1A Li1C O1D -98.5(4) . . . . ?
N1A Li1A Li1C O1D 7.5(8) . . . . ?
Li1D Li1A Li1C O1D -59.1(3) . . . . ?
Li1B Li1A Li1C O1D -133.1(4) . . . . ?
O1B Li1A Li1C O1C -97.5(4) . . . . ?
O1A Li1A Li1C O1C -3.9(4) . . . . ?
O1D Li1A Li1C O1C 94.7(4) . . . . ?
N1A Li1A Li1C O1C 102.2(9) . . . . ?
Li1D Li1A Li1C O1C 35.6(3) . . . . ?
Li1B Li1A Li1C O1C -38.5(3) . . . . ?
O1A Li1A Li1C O1B 93.7(4) . . . . ?
O1D Li1A Li1C O1B -167.8(5) . . . . ?
N1A Li1A Li1C O1B -160.3(10) . . . . ?
Li1D Li1A Li1C O1B 133.1(4) . . . . ?
Li1B Li1A Li1C O1B 59.0(3) . . . . ?
O1B Li1A Li1C N1C 11.2(8) . . . . ?
O1A Li1A Li1C N1C 104.8(9) . . . . ?
O1D Li1A Li1C N1C -156.7(10) . . . . ?
N1A Li1A Li1C N1C -149.1(8) . . . . ?
Li1D Li1A Li1C N1C 144.3(9) . . . . ?
Li1B Li1A Li1C N1C 70.2(9) . . . . ?
O1B Li1A Li1C Li1D -133.1(4) . . . . ?
O1A Li1A Li1C Li1D -39.4(3) . . . . ?
O1D Li1A Li1C Li1D 59.1(3) . . . . ?
N1A Li1A Li1C Li1D 66.6(9) . . . . ?
Li1B Li1A Li1C Li1D -74.1(3) . . . . ?
O1B Li1A Li1C Li1B -59.0(3) . . . . ?
O1A Li1A Li1C Li1B 34.6(3) . . . . ?
O1D Li1A Li1C Li1B 133.1(4) . . . . ?
N1A Li1A Li1C Li1B 140.7(10) . . . . ?
Li1D Li1A Li1C Li1B 74.1(3) . . . . ?
O1B Li1A Li1D O1C -3.3(4) . . . . ?
O1A Li1A Li1D O1C 87.8(4) . . . . ?
O1D Li1A Li1D O1C -90.9(4) . . . . ?
N1A Li1A Li1D O1C 172.3(4) . . . . ?
Li1B Li1A Li1D O1C 33.1(3) . . . . ?
Li1C Li1A Li1D O1C -35.7(3) . . . . ?
O1B Li1A Li1D O1D 87.7(4) . . . . ?
O1A Li1A Li1D O1D 178.7(5) . . . . ?
N1A Li1A Li1D O1D -96.8(4) . . . . ?
Li1B Li1A Li1D O1D 124.0(4) . . . . ?
Li1C Li1A Li1D O1D 55.2(3) . . . . ?
O1B Li1A Li1D O1A -91.0(4) . . . . ?
O1D Li1A Li1D O1A -178.7(5) . . . . ?
N1A Li1A Li1D O1A 84.5(4) . . . . ?
Li1B Li1A Li1D O1A -54.7(3) . . . . ?
Li1C Li1A Li1D O1A -123.5(4) . . . . ?
O1B Li1A Li1D N1D 171.8(4) . . . . ?
O1A Li1A Li1D N1D -97.2(4) . . . . ?
O1D Li1A Li1D N1D 84.2(4) . . . . ?
N1A Li1A Li1D N1D -12.6(5) . . . . ?
Li1B Li1A Li1D N1D -151.8(5) . . . . ?
Li1C Li1A Li1D N1D 139.4(5) . . . . ?
O1B Li1A Li1D Li1C 32.4(3) . . . . ?
O1A Li1A Li1D Li1C 123.5(4) . . . . ?
O1D Li1A Li1D Li1C -55.2(3) . . . . ?
N1A Li1A Li1D Li1C -152.0(5) . . . . ?
Li1B Li1A Li1D Li1C 68.8(3) . . . . ?
O1B Li1A Li1D Li1B -36.4(3) . . . . ?
O1A Li1A Li1D Li1B 54.7(3) . . . . ?
O1D Li1A Li1D Li1B -124.0(4) . . . . ?
N1A Li1A Li1D Li1B 139.2(5) . . . . ?
Li1C Li1A Li1D Li1B -68.8(3) . . . . ?
O1B Li1A Li1D C1A -115.3(4) . . . . ?
O1A Li1A Li1D C1A -24.3(2) . . . . ?
O1D Li1A Li1D C1A 157.0(4) . . . . ?
N1A Li1A Li1D C1A 60.2(4) . . . . ?
Li1B Li1A Li1D C1A -78.9(3) . . . . ?
Li1C Li1A Li1D C1A -147.7(4) . . . . ?
O1D Li1C Li1D O1C -172.4(5) . . . . ?
O1B Li1C Li1D O1C 96.4(4) . . . . ?
N1C Li1C Li1D O1C -25.0(7) . . . . ?
Li1B Li1C Li1D O1C 58.6(3) . . . . ?
Li1A Li1C Li1D O1C 127.4(4) . . . . ?
O1C Li1C Li1D O1D 172.4(5) . . . . ?
O1B Li1C Li1D O1D -91.2(4) . . . . ?
N1C Li1C Li1D O1D 147.4(8) . . . . ?
Li1B Li1C Li1D O1D -129.0(4) . . . . ?
Li1A Li1C Li1D O1D -60.2(3) . . . . ?
O1D Li1C Li1D O1A 98.2(4) . . . . ?
O1C Li1C Li1D O1A -89.4(4) . . . . ?
O1B Li1C Li1D O1A 7.0(4) . . . . ?
N1C Li1C Li1D O1A -114.4(7) . . . . ?
Li1B Li1C Li1D O1A -30.8(3) . . . . ?
Li1A Li1C Li1D O1A 38.0(3) . . . . ?
O1D Li1C Li1D N1D -22.0(6) . . . . ?
O1C Li1C Li1D N1D 150.4(8) . . . . ?
O1B Li1C Li1D N1D -113.3(7) . . . . ?
N1C Li1C Li1D N1D 125.4(8) . . . . ?
Li1B Li1C Li1D N1D -151.0(8) . . . . ?
Li1A Li1C Li1D N1D -82.3(7) . . . . ?
O1D Li1C Li1D Li1A 60.2(3) . . . . ?
O1C Li1C Li1D Li1A -127.4(4) . . . . ?
O1B Li1C Li1D Li1A -31.0(3) . . . . ?
N1C Li1C Li1D Li1A -152.4(8) . . . . ?
Li1B Li1C Li1D Li1A -68.8(3) . . . . ?
O1D Li1C Li1D Li1B 129.0(4) . . . . ?
O1C Li1C Li1D Li1B -58.6(3) . . . . ?
O1B Li1C Li1D Li1B 37.8(3) . . . . ?
N1C Li1C Li1D Li1B -83.6(7) . . . . ?
Li1A Li1C Li1D Li1B 68.8(3) . . . . ?
O1D Li1C Li1D C1A 93.4(4) . . . . ?
O1C Li1C Li1D C1A -94.2(4) . . . . ?
O1B Li1C Li1D C1A 2.2(5) . . . . ?
N1C Li1C Li1D C1A -119.2(7) . . . . ?
Li1B Li1C Li1D C1A -35.6(4) . . . . ?
Li1A Li1C Li1D C1A 33.2(4) . . . . ?
O1A Li1B Li1D O1C 168.8(5) . . . . ?
O1B Li1B Li1D O1C -96.8(4) . . . . ?
N1B Li1B Li1D O1C 16.8(10) . . . . ?
Li1A Li1B Li1D O1C -132.4(4) . . . . ?
Li1C Li1B Li1D O1C -58.0(3) . . . . ?
C1C Li1B Li1D O1C 12.6(2) . . . . ?
O1A Li1B Li1D O1D -98.6(4) . . . . ?
O1B Li1B Li1D O1D -4.2(4) . . . . ?
O1C Li1B Li1D O1D 92.6(4) . . . . ?
N1B Li1B Li1D O1D 109.4(11) . . . . ?
Li1A Li1B Li1D O1D -39.8(3) . . . . ?
Li1C Li1B Li1D O1D 34.6(3) . . . . ?
C1C Li1B Li1D O1D 105.2(3) . . . . ?
O1B Li1B Li1D O1A 94.4(4) . . . . ?
O1C Li1B Li1D O1A -168.8(5) . . . . ?
N1B Li1B Li1D O1A -152.0(12) . . . . ?
Li1A Li1B Li1D O1A 58.9(3) . . . . ?
Li1C Li1B Li1D O1A 133.2(4) . . . . ?
C1C Li1B Li1D O1A -156.2(4) . . . . ?
O1A Li1B Li1D N1D 8.3(8) . . . . ?
O1B Li1B Li1D N1D 102.8(9) . . . . ?
O1C Li1B Li1D N1D -160.4(10) . . . . ?
N1B Li1B Li1D N1D -143.6(10) . . . . ?
Li1A Li1B Li1D N1D 67.2(9) . . . . ?
Li1C Li1B Li1D N1D 141.6(9) . . . . ?
C1C Li1B Li1D N1D -147.8(9) . . . . ?
O1A Li1B Li1D Li1A -58.9(3) . . . . ?
O1B Li1B Li1D Li1A 35.6(3) . . . . ?
O1C Li1B Li1D Li1A 132.4(4) . . . . ?
N1B Li1B Li1D Li1A 149.1(12) . . . . ?
Li1C Li1B Li1D Li1A 74.4(3) . . . . ?
C1C Li1B Li1D Li1A 145.0(4) . . . . ?
O1A Li1B Li1D Li1C -133.2(4) . . . . ?
O1B Li1B Li1D Li1C -38.8(3) . . . . ?
O1C Li1B Li1D Li1C 58.0(3) . . . . ?
N1B Li1B Li1D Li1C 74.8(11) . . . . ?
Li1A Li1B Li1D Li1C -74.4(3) . . . . ?
C1C Li1B Li1D Li1C 70.6(3) . . . . ?
O1A Li1B Li1D C1A 13.3(2) . . . . ?
O1B Li1B Li1D C1A 107.8(3) . . . . ?
O1C Li1B Li1D C1A -155.4(4) . . . . ?
N1B Li1B Li1D C1A -138.7(11) . . . . ?
Li1A Li1B Li1D C1A 72.2(3) . . . . ?
Li1C Li1B Li1D C1A 146.5(3) . . . . ?
C1C Li1B Li1D C1A -142.8(3) . . . . ?
O1B Li1B O1A C1A 145.3(6) . . . . ?
O1C Li1B O1A C1A -119.0(6) . . . . ?
N1B Li1B O1A C1A 28.4(14) . . . . ?
Li1A Li1B O1A C1A 149.9(7) . . . . ?
Li1C Li1B O1A C1A -165.8(6) . . . . ?
Li1D Li1B O1A C1A -127.0(7) . . . . ?
C1C Li1B O1A C1A -102.5(7) . . . . ?
O1B Li1B O1A Li1A -4.6(4) . . . . ?
O1C Li1B O1A Li1A 91.1(4) . . . . ?
N1B Li1B O1A Li1A -121.5(10) . . . . ?
Li1C Li1B O1A Li1A 44.3(4) . . . . ?
Li1D Li1B O1A Li1A 83.1(4) . . . . ?
C1C Li1B O1A Li1A 107.7(4) . . . . ?
O1B Li1B O1A Li1D -87.7(4) . . . . ?
O1C Li1B O1A Li1D 8.0(4) . . . . ?
N1B Li1B O1A Li1D 155.4(10) . . . . ?
Li1A Li1B O1A Li1D -83.1(4) . . . . ?
Li1C Li1B O1A Li1D -38.8(4) . . . . ?
C1C Li1B O1A Li1D 24.5(4) . . . . ?
O1B Li1A O1A C1A -155.6(4) . . . . ?
O1D Li1A O1A C1A 112.6(4) . . . . ?
N1A Li1A O1A C1A 5.6(6) . . . . ?
Li1D Li1A O1A C1A 111.6(5) . . . . ?
Li1B Li1A O1A C1A -160.3(5) . . . . ?
Li1C Li1A O1A C1A 157.3(4) . . . . ?
O1B Li1A O1A Li1B 4.6(4) . . . . ?
O1D Li1A O1A Li1B -87.2(4) . . . . ?
N1A Li1A O1A Li1B 165.9(4) . . . . ?
Li1D Li1A O1A Li1B -88.1(4) . . . . ?
Li1C Li1A O1A Li1B -42.4(4) . . . . ?
O1B Li1A O1A Li1D 92.8(4) . . . . ?
O1D Li1A O1A Li1D 1.0(4) . . . . ?
N1A Li1A O1A Li1D -106.0(4) . . . . ?
Li1B Li1A O1A Li1D 88.1(4) . . . . ?
Li1C Li1A O1A Li1D 45.7(4) . . . . ?
O1C Li1D O1A C1A 142.6(4) . . . . ?
O1D Li1D O1A C1A -123.5(4) . . . . ?
N1D Li1D O1A C1A -24.9(5) . . . . ?
Li1A Li1D O1A C1A -122.5(4) . . . . ?
Li1C Li1D O1A C1A -170.3(4) . . . . ?
Li1B Li1D O1A C1A 150.8(4) . . . . ?
O1C Li1D O1A Li1B -8.3(4) . . . . ?
O1D Li1D O1A Li1B 85.6(4) . . . . ?
N1D Li1D O1A Li1B -175.7(4) . . . . ?
Li1A Li1D O1A Li1B 86.6(4) . . . . ?
Li1C Li1D O1A Li1B 38.8(4) . . . . ?
C1A Li1D O1A Li1B -150.8(4) . . . . ?
O1C Li1D O1A Li1A -94.9(4) . . . . ?
O1D Li1D O1A Li1A -1.0(4) . . . . ?
N1D Li1D O1A Li1A 97.6(4) . . . . ?
Li1C Li1D O1A Li1A -47.8(4) . . . . ?
Li1B Li1D O1A Li1A -86.6(4) . . . . ?
C1A Li1D O1A Li1A 122.5(4) . . . . ?
O1B Li1A N1A C6A 112.7(14) . . . . ?
O1A Li1A N1A C6A -5.3(6) . . . . ?
O1D Li1A N1A C6A -104.5(5) . . . . ?
Li1D Li1A N1A C6A -55.0(6) . . . . ?
Li1B Li1A N1A C6A 10.9(9) . . . . ?
Li1C Li1A N1A C6A -110.1(9) . . . . ?
O1B Li1A N1A C21A -70.9(15) . . . . ?
O1A Li1A N1A C21A 171.1(4) . . . . ?
O1D Li1A N1A C21A 71.8(5) . . . . ?
Li1D Li1A N1A C21A 121.4(4) . . . . ?
Li1B Li1A N1A C21A -172.8(6) . . . . ?
Li1C Li1A N1A C21A 66.3(10) . . . . ?
Li1B O1A C1A C5A 32.5(10) . . . . ?
Li1A O1A C1A C5A 176.0(5) . . . . ?
Li1D O1A C1A C5A -88.2(6) . . . . ?
Li1B O1A C1A C2A -148.7(6) . . . . ?
Li1A O1A C1A C2A -5.2(7) . . . . ?
Li1D O1A C1A C2A 90.6(6) . . . . ?
Li1B O1A C1A Fe1A -58.8(8) . . . . ?
Li1A O1A C1A Fe1A 84.7(6) . . . . ?
Li1D O1A C1A Fe1A -179.4(4) . . . . ?
Li1B O1A C1A Li1D 120.7(8) . . . . ?
Li1A O1A C1A Li1D -95.8(5) . . . . ?
C3A Fe1A C1A O1A -157.5(5) . . . . ?
C12A Fe1A C1A O1A 6.5(6) . . . . ?
C11A Fe1A C1A O1A -36.3(6) . . . . ?
C10A Fe1A C1A O1A -72.2(10) . . . . ?
C13A Fe1A C1A O1A 47.7(6) . . . . ?
C4A Fe1A C1A O1A 158.6(5) . . . . ?
C14A Fe1A C1A O1A 82.7(9) . . . . ?
C2A Fe1A C1A O1A -118.9(6) . . . . ?
C5A Fe1A C1A O1A 120.3(6) . . . . ?
C3A Fe1A C1A C5A 82.2(3) . . . . ?
C12A Fe1A C1A C5A -113.8(4) . . . . ?
C11A Fe1A C1A C5A -156.7(5) . . . . ?
C10A Fe1A C1A C5A 167.5(8) . . . . ?
C13A Fe1A C1A C5A -72.6(4) . . . . ?
C4A Fe1A C1A C5A 38.3(3) . . . . ?
C14A Fe1A C1A C5A -37.7(8) . . . . ?
C2A Fe1A C1A C5A 120.8(4) . . . . ?
C3A Fe1A C1A C2A -38.6(3) . . . . ?
C12A Fe1A C1A C2A 125.5(4) . . . . ?
C11A Fe1A C1A C2A 82.6(5) . . . . ?
C10A Fe1A C1A C2A 46.7(9) . . . . ?
C13A Fe1A C1A C2A 166.6(4) . . . . ?
C4A Fe1A C1A C2A -82.5(3) . . . . ?
C14A Fe1A C1A C2A -158.4(7) . . . . ?
C5A Fe1A C1A C2A -120.8(4) . . . . ?
O1C Li1D C1A O1A -40.9(4) . . . . ?
O1D Li1D C1A O1A 62.4(4) . . . . ?
N1D Li1D C1A O1A 155.9(5) . . . . ?
Li1A Li1D C1A O1A 43.6(4) . . . . ?
Li1C Li1D C1A O1A 11.0(4) . . . . ?
Li1B Li1D C1A O1A -21.6(3) . . . . ?
O1C Li1D C1A C5A 77.0(5) . . . . ?
O1D Li1D C1A C5A -179.7(4) . . . . ?
O1A Li1D C1A C5A 117.9(6) . . . . ?
N1D Li1D C1A C5A -86.2(4) . . . . ?
Li1A Li1D C1A C5A 161.5(5) . . . . ?
Li1C Li1D C1A C5A 128.9(5) . . . . ?
Li1B Li1D C1A C5A 96.3(4) . . . . ?
O1C Li1D C1A C2A -156.6(4) . . . . ?
O1D Li1D C1A C2A -53.3(6) . . . . ?
O1A Li1D C1A C2A -115.7(5) . . . . ?
N1D Li1D C1A C2A 40.2(5) . . . . ?
Li1A Li1D C1A C2A -72.1(4) . . . . ?
Li1C Li1D C1A C2A -104.7(5) . . . . ?
Li1B Li1D C1A C2A -137.3(4) . . . . ?
O1A C1A C2A C6A 2.5(9) . . . . ?
C5A C1A C2A C6A -178.5(5) . . . . ?
Fe1A C1A C2A C6A -122.4(5) . . . . ?
Li1D C1A C2A C6A 50.9(7) . . . . ?
O1A C1A C2A C3A -177.0(5) . . . . ?
C5A C1A C2A C3A 2.0(6) . . . . ?
Fe1A C1A C2A C3A 58.1(3) . . . . ?
Li1D C1A C2A C3A -128.6(4) . . . . ?
O1A C1A C2A Fe1A 124.9(5) . . . . ?
C5A C1A C2A Fe1A -56.1(4) . . . . ?
Li1D C1A C2A Fe1A 173.3(3) . . . . ?
C3A Fe1A C2A C6A -116.4(6) . . . . ?
C12A Fe1A C2A C6A 49.3(6) . . . . ?
C11A Fe1A C2A C6A 5.7(6) . . . . ?
C10A Fe1A C2A C6A -38.7(6) . . . . ?
C13A Fe1A C2A C6A 88.8(10) . . . . ?
C4A Fe1A C2A C6A -154.4(5) . . . . ?
C14A Fe1A C2A C6A -78.7(9) . . . . ?
C5A Fe1A C2A C6A 161.1(5) . . . . ?
C1A Fe1A C2A C6A 124.7(6) . . . . ?
C3A Fe1A C2A C1A 118.9(4) . . . . ?
C12A Fe1A C2A C1A -75.4(5) . . . . ?
C11A Fe1A C2A C1A -118.9(4) . . . . ?
C10A Fe1A C2A C1A -163.3(4) . . . . ?
C13A Fe1A C2A C1A -35.9(10) . . . . ?
C4A Fe1A C2A C1A 80.9(3) . . . . ?
C14A Fe1A C2A C1A 156.6(7) . . . . ?
C5A Fe1A C2A C1A 36.4(3) . . . . ?
C12A Fe1A C2A C3A 165.7(4) . . . . ?
C11A Fe1A C2A C3A 122.1(5) . . . . ?
C10A Fe1A C2A C3A 77.7(4) . . . . ?
C13A Fe1A C2A C3A -154.8(9) . . . . ?
C4A Fe1A C2A C3A -38.0(3) . . . . ?
C14A Fe1A C2A C3A 37.7(9) . . . . ?
C5A Fe1A C2A C3A -82.5(3) . . . . ?
C1A Fe1A C2A C3A -118.9(4) . . . . ?
C6A C2A C3A C4A -179.8(5) . . . . ?
C1A C2A C3A C4A -0.2(6) . . . . ?
Fe1A C2A C3A C4A 61.2(4) . . . . ?
C6A C2A C3A Fe1A 119.0(5) . . . . ?
C1A C2A C3A Fe1A -61.4(4) . . . . ?
C12A Fe1A C3A C4A -167.3(10) . . . . ?
C11A Fe1A C3A C4A 160.8(4) . . . . ?
C10A Fe1A C3A C4A 118.8(4) . . . . ?
C13A Fe1A C3A C4A 42.6(8) . . . . ?
C14A Fe1A C3A C4A 76.4(4) . . . . ?
C2A Fe1A C3A C4A -118.3(4) . . . . ?
C5A Fe1A C3A C4A -38.0(3) . . . . ?
C1A Fe1A C3A C4A -80.9(3) . . . . ?
C12A Fe1A C3A C2A -49.0(12) . . . . ?
C11A Fe1A C3A C2A -80.9(4) . . . . ?
C10A Fe1A C3A C2A -122.9(4) . . . . ?
C13A Fe1A C3A C2A 160.9(6) . . . . ?
C4A Fe1A C3A C2A 118.3(4) . . . . ?
C14A Fe1A C3A C2A -165.4(4) . . . . ?
C5A Fe1A C3A C2A 80.2(3) . . . . ?
C1A Fe1A C3A C2A 37.4(3) . . . . ?
C2A C3A C4A C5A -1.7(6) . . . . ?
Fe1A C3A C4A C5A 59.8(4) . . . . ?
C2A C3A C4A Fe1A -61.5(4) . . . . ?
C12A Fe1A C4A C3A 172.6(6) . . . . ?
C11A Fe1A C4A C3A -55.8(10) . . . . ?
C10A Fe1A C4A C3A -80.6(5) . . . . ?
C13A Fe1A C4A C3A -160.7(4) . . . . ?
C14A Fe1A C4A C3A -120.3(4) . . . . ?
C2A Fe1A C4A C3A 38.8(3) . . . . ?
C5A Fe1A C4A C3A 119.3(5) . . . . ?
C1A Fe1A C4A C3A 82.2(3) . . . . ?
C3A Fe1A C4A C5A -119.3(5) . . . . ?
C12A Fe1A C4A C5A 53.3(7) . . . . ?
C11A Fe1A C4A C5A -175.1(8) . . . . ?
C10A Fe1A C4A C5A 160.2(4) . . . . ?
C13A Fe1A C4A C5A 80.0(4) . . . . ?
C14A Fe1A C4A C5A 120.4(4) . . . . ?
C2A Fe1A C4A C5A -80.4(3) . . . . ?
C1A Fe1A C4A C5A -37.0(3) . . . . ?
O1A C1A C5A C4A 176.0(5) . . . . ?
C2A C1A C5A C4A -3.0(6) . . . . ?
Fe1A C1A C5A C4A -58.8(4) . . . . ?
Li1D C1A C5A C4A 128.1(4) . . . . ?
O1A C1A C5A Fe1A -125.2(5) . . . . ?
C2A C1A C5A Fe1A 55.8(3) . . . . ?
Li1D C1A C5A Fe1A -173.0(3) . . . . ?
C3A C4A C5A C1A 3.0(6) . . . . ?
Fe1A C4A C5A C1A 61.6(4) . . . . ?
C3A C4A C5A Fe1A -58.6(4) . . . . ?
C3A Fe1A C5A C1A -81.6(3) . . . . ?
C12A Fe1A C5A C1A 84.9(4) . . . . ?
C11A Fe1A C5A C1A 56.8(8) . . . . ?
C10A Fe1A C5A C1A -169.2(7) . . . . ?
C13A Fe1A C5A C1A 124.3(4) . . . . ?
C4A Fe1A C5A C1A -119.2(5) . . . . ?
C14A Fe1A C5A C1A 164.2(4) . . . . ?
C2A Fe1A C5A C1A -36.8(3) . . . . ?
C3A Fe1A C5A C4A 37.6(3) . . . . ?
C12A Fe1A C5A C4A -155.9(4) . . . . ?
C11A Fe1A C5A C4A 176.0(7) . . . . ?
C10A Fe1A C5A C4A -50.0(9) . . . . ?
C13A Fe1A C5A C4A -116.5(4) . . . . ?
C14A Fe1A C5A C4A -76.6(4) . . . . ?
C2A Fe1A C5A C4A 82.4(3) . . . . ?
C1A Fe1A C5A C4A 119.2(5) . . . . ?
C21A N1A C6A C2A -172.2(5) . . . . ?
Li1A N1A C6A C2A 4.1(8) . . . . ?
C1A C2A C6A N1A -2.0(9) . . . . ?
C3A C2A C6A N1A 177.5(5) . . . . ?
Fe1A C2A C6A N1A -97.5(6) . . . . ?
C3A Fe1A C10A C14A -116.1(5) . . . . ?
C12A Fe1A C10A C14A 79.5(5) . . . . ?
C11A Fe1A C10A C14A 118.3(8) . . . . ?
C13A Fe1A C10A C14A 37.2(5) . . . . ?
C4A Fe1A C10A C14A -73.3(6) . . . . ?
C2A Fe1A C10A C14A -159.3(4) . . . . ?
C5A Fe1A C10A C14A -36.5(10) . . . . ?
C1A Fe1A C10A C14A 165.4(7) . . . . ?
C3A Fe1A C10A C11A 125.6(5) . . . . ?
C12A Fe1A C10A C11A -38.8(5) . . . . ?
C13A Fe1A C10A C11A -81.1(6) . . . . ?
C4A Fe1A C10A C11A 168.4(5) . . . . ?
C14A Fe1A C10A C11A -118.3(8) . . . . ?
C2A Fe1A C10A C11A 82.4(6) . . . . ?
C5A Fe1A C10A C11A -154.8(7) . . . . ?
C1A Fe1A C10A C11A 47.1(11) . . . . ?
C14A C10A C11A C12A 0.2(8) . . . . ?
Fe1A C10A C11A C12A 60.2(5) . . . . ?
C14A C10A C11A Fe1A -60.0(5) . . . . ?
C3A Fe1A C11A C12A 167.8(4) . . . . ?
C10A Fe1A C11A C12A -117.2(7) . . . . ?
C13A Fe1A C11A C12A -36.2(5) . . . . ?
C4A Fe1A C11A C12A -149.6(8) . . . . ?
C14A Fe1A C11A C12A -79.4(5) . . . . ?
C2A Fe1A C11A C12A 123.0(5) . . . . ?
C5A Fe1A C11A C12A 38.7(9) . . . . ?
C1A Fe1A C11A C12A 79.5(5) . . . . ?
C3A Fe1A C11A C10A -75.0(6) . . . . ?
C12A Fe1A C11A C10A 117.2(7) . . . . ?
C13A Fe1A C11A C10A 80.9(5) . . . . ?
C4A Fe1A C11A C10A -32.4(12) . . . . ?
C14A Fe1A C11A C10A 37.8(5) . . . . ?
C2A Fe1A C11A C10A -119.8(5) . . . . ?
C5A Fe1A C11A C10A 155.9(7) . . . . ?
C1A Fe1A C11A C10A -163.3(5) . . . . ?
C10A C11A C12A C13A -0.1(8) . . . . ?
Fe1A C11A C12A C13A 60.3(5) . . . . ?
C10A C11A C12A Fe1A -60.4(5) . . . . ?
C3A Fe1A C12A C13A -160.2(9) . . . . ?
C11A Fe1A C12A C13A -119.9(7) . . . . ?
C10A Fe1A C12A C13A -80.8(6) . . . . ?
C4A Fe1A C12A C13A 38.8(9) . . . . ?
C14A Fe1A C12A C13A -37.1(5) . . . . ?
C2A Fe1A C12A C13A 160.6(4) . . . . ?
C5A Fe1A C12A C13A 76.4(5) . . . . ?
C1A Fe1A C12A C13A 119.0(5) . . . . ?
C3A Fe1A C12A C11A -40.3(13) . . . . ?
C10A Fe1A C12A C11A 39.1(5) . . . . ?
C13A Fe1A C12A C11A 119.9(7) . . . . ?
C4A Fe1A C12A C11A 158.7(6) . . . . ?
C14A Fe1A C12A C11A 82.8(5) . . . . ?
C2A Fe1A C12A C11A -79.5(5) . . . . ?
C5A Fe1A C12A C11A -163.7(4) . . . . ?
C1A Fe1A C12A C11A -121.0(5) . . . . ?
C11A C12A C13A C14A 0.0(9) . . . . ?
Fe1A C12A C13A C14A 59.6(5) . . . . ?
C11A C12A C13A Fe1A -59.5(5) . . . . ?
C3A Fe1A C13A C12A 168.2(6) . . . . ?
C11A Fe1A C13A C12A 37.7(5) . . . . ?
C10A Fe1A C13A C12A 82.3(6) . . . . ?
C4A Fe1A C13A C12A -161.6(5) . . . . ?
C14A Fe1A C13A C12A 119.9(8) . . . . ?
C2A Fe1A C13A C12A -53.2(11) . . . . ?
C5A Fe1A C13A C12A -119.4(5) . . . . ?
C1A Fe1A C13A C12A -80.1(6) . . . . ?
C3A Fe1A C13A C14A 48.2(10) . . . . ?
C12A Fe1A C13A C14A -119.9(8) . . . . ?
C11A Fe1A C13A C14A -82.2(6) . . . . ?
C10A Fe1A C13A C14A -37.6(5) . . . . ?
C4A Fe1A C13A C14A 78.4(6) . . . . ?
C2A Fe1A C13A C14A -173.1(7) . . . . ?
C5A Fe1A C13A C14A 120.7(5) . . . . ?
C1A Fe1A C13A C14A 160.0(4) . . . . ?
C12A C13A C14A C10A 0.1(9) . . . . ?
Fe1A C13A C14A C10A 59.5(5) . . . . ?
C12A C13A C14A Fe1A -59.4(5) . . . . ?
C11A C10A C14A C13A -0.2(8) . . . . ?
Fe1A C10A C14A C13A -59.7(5) . . . . ?
C11A C10A C14A Fe1A 59.5(5) . . . . ?
C3A Fe1A C14A C13A -158.2(5) . . . . ?
C12A Fe1A C14A C13A 36.5(5) . . . . ?
C11A Fe1A C14A C13A 80.7(6) . . . . ?
C10A Fe1A C14A C13A 119.3(7) . . . . ?
C4A Fe1A C14A C13A -117.2(5) . . . . ?
C2A Fe1A C14A C13A 173.6(7) . . . . ?
C5A Fe1A C14A C13A -75.7(6) . . . . ?
C1A Fe1A C14A C13A -48.5(10) . . . . ?
C3A Fe1A C14A C10A 82.5(5) . . . . ?
C12A Fe1A C14A C10A -82.8(5) . . . . ?
C11A Fe1A C14A C10A -38.6(5) . . . . ?
C13A Fe1A C14A C10A -119.3(7) . . . . ?
C4A Fe1A C14A C10A 123.5(5) . . . . ?
C2A Fe1A C14A C10A 54.3(10) . . . . ?
C5A Fe1A C14A C10A 165.0(4) . . . . ?
C1A Fe1A C14A C10A -167.8(6) . . . . ?
C6A N1A C21A C26A 41.3(7) . . . . ?
Li1A N1A C21A C26A -135.2(5) . . . . ?
C6A N1A C21A C22A -146.3(5) . . . . ?
Li1A N1A C21A C22A 37.2(6) . . . . ?
C26A C21A C22A F22A 177.2(5) . . . . ?
N1A C21A C22A F22A 4.1(7) . . . . ?
C26A C21A C22A C23A -0.6(8) . . . . ?
N1A C21A C22A C23A -173.7(5) . . . . ?
F22A C22A C23A F23A 5.0(8) . . . . ?
C21A C22A C23A F23A -177.2(5) . . . . ?
F22A C22A C23A C24A -175.7(5) . . . . ?
C21A C22A C23A C24A 2.1(8) . . . . ?
F23A C23A C24A F24A -0.6(8) . . . . ?
C22A C23A C24A F24A -179.9(5) . . . . ?
F23A C23A C24A C25A 177.8(6) . . . . ?
C22A C23A C24A C25A -1.5(9) . . . . ?
F24A C24A C25A F25A -2.1(9) . . . . ?
C23A C24A C25A F25A 179.5(5) . . . . ?
F24A C24A C25A C26A 177.8(5) . . . . ?
C23A C24A C25A C26A -0.5(9) . . . . ?
C22A C21A C26A F26A -176.9(5) . . . . ?
N1A C21A C26A F26A -4.5(8) . . . . ?
C22A C21A C26A C25A -1.5(8) . . . . ?
N1A C21A C26A C25A 171.0(5) . . . . ?
F25A C25A C26A F26A -2.4(8) . . . . ?
C24A C25A C26A F26A 177.7(5) . . . . ?
F25A C25A C26A C21A -177.9(5) . . . . ?
C24A C25A C26A C21A 2.1(9) . . . . ?
O1A Li1A O1B C1B 135.5(6) . . . . ?
O1D Li1A O1B C1B -127.3(7) . . . . ?
N1A Li1A O1B C1B 17.0(19) . . . . ?
Li1D Li1A O1B C1B -174.8(6) . . . . ?
Li1B Li1A O1B C1B 140.0(8) . . . . ?
Li1C Li1A O1B C1B -135.9(8) . . . . ?
O1A Li1A O1B Li1B -4.5(4) . . . . ?
O1D Li1A O1B Li1B 92.7(4) . . . . ?
N1A Li1A O1B Li1B -123.0(14) . . . . ?
Li1D Li1A O1B Li1B 45.2(4) . . . . ?
Li1C Li1A O1B Li1B 84.1(4) . . . . ?
O1A Li1A O1B Li1C -88.6(4) . . . . ?
O1D Li1A O1B Li1C 8.6(4) . . . . ?
N1A Li1A O1B Li1C 152.9(14) . . . . ?
Li1D Li1A O1B Li1C -38.9(4) . . . . ?
Li1B Li1A O1B Li1C -84.1(4) . . . . ?
O1A Li1B O1B C1B -149.9(4) . . . . ?
O1C Li1B O1B C1B 117.2(4) . . . . ?
N1B Li1B O1B C1B 5.1(6) . . . . ?
Li1A Li1B O1B C1B -154.5(5) . . . . ?
Li1C Li1B O1B C1B 116.9(5) . . . . ?
Li1D Li1B O1B C1B 162.5(4) . . . . ?
C1C Li1B O1B C1B 93.3(4) . . . . ?
O1A Li1B O1B Li1A 4.6(4) . . . . ?
O1C Li1B O1B Li1A -88.3(4) . . . . ?
N1B Li1B O1B Li1A 159.6(4) . . . . ?
Li1C Li1B O1B Li1A -88.5(4) . . . . ?
Li1D Li1B O1B Li1A -43.0(4) . . . . ?
C1C Li1B O1B Li1A -112.2(4) . . . . ?
O1A Li1B O1B Li1C 93.2(4) . . . . ?
O1C Li1B O1B Li1C 0.3(4) . . . . ?
N1B Li1B O1B Li1C -111.8(4) . . . . ?
Li1A Li1B O1B Li1C 88.5(4) . . . . ?
Li1D Li1B O1B Li1C 45.5(4) . . . . ?
C1C Li1B O1B Li1C -23.7(4) . . . . ?
O1D Li1C O1B C1B 144.3(4) . . . . ?
O1C Li1C O1B C1B -121.1(4) . . . . ?
N1C Li1C O1B C1B -21.0(5) . . . . ?
Li1D Li1C O1B C1B -168.2(4) . . . . ?
Li1B Li1C O1B C1B -120.9(4) . . . . ?
Li1A Li1C O1B C1B 153.4(5) . . . . ?
O1D Li1C O1B Li1A -9.0(4) . . . . ?
O1C Li1C O1B Li1A 85.5(4) . . . . ?
N1C Li1C O1B Li1A -174.4(4) . . . . ?
Li1D Li1C O1B Li1A 38.5(4) . . . . ?
Li1B Li1C O1B Li1A 85.8(4) . . . . ?
O1D Li1C O1B Li1B -94.8(4) . . . . ?
O1C Li1C O1B Li1B -0.3(4) . . . . ?
N1C Li1C O1B Li1B 99.8(4) . . . . ?
Li1D Li1C O1B Li1B -47.3(4) . . . . ?
Li1A Li1C O1B Li1B -85.8(4) . . . . ?
O1A Li1B N1B C6B 111.9(10) . . . . ?
O1B Li1B N1B C6B -3.9(7) . . . . ?
O1C Li1B N1B C6B -103.2(6) . . . . ?
Li1A Li1B N1B C6B 19.9(10) . . . . ?
Li1C Li1B N1B C6B -52.8(6) . . . . ?
Li1D Li1B N1B C6B -115.9(11) . . . . ?
C1C Li1B N1B C6B -112.0(5) . . . . ?
O1A Li1B N1B C21B -71.4(11) . . . . ?
O1B Li1B N1B C21B 172.7(4) . . . . ?
O1C Li1B N1B C21B 73.4(6) . . . . ?
Li1A Li1B N1B C21B -163.5(6) . . . . ?
Li1C Li1B N1B C21B 123.9(5) . . . . ?
Li1D Li1B N1B C21B 60.7(13) . . . . ?
C1C Li1B N1B C21B 64.7(5) . . . . ?
Li1A O1B C1B C5B 43.6(10) . . . . ?
Li1B O1B C1B C5B 175.7(5) . . . . ?
Li1C O1B C1B C5B -85.6(6) . . . . ?
Li1A O1B C1B C2B -137.3(7) . . . . ?
Li1B O1B C1B C2B -5.2(8) . . . . ?
Li1C O1B C1B C2B 93.5(6) . . . . ?
Li1A O1B C1B Fe1B -47.8(9) . . . . ?
Li1B O1B C1B Fe1B 84.3(5) . . . . ?
Li1C O1B C1B Fe1B -176.9(4) . . . . ?
C3B Fe1B C1B O1B -157.8(5) . . . . ?
C12B Fe1B C1B O1B -36.0(6) . . . . ?
C11B Fe1B C1B O1B 5.8(6) . . . . ?
C4B Fe1B C1B O1B 158.3(5) . . . . ?
C13B Fe1B C1B O1B -63.9(9) . . . . ?
C2B Fe1B C1B O1B -119.1(6) . . . . ?
C14B Fe1B C1B O1B 71.4(9) . . . . ?
C10B Fe1B C1B O1B 45.9(6) . . . . ?
C5B Fe1B C1B O1B 121.1(6) . . . . ?
C3B Fe1B C1B C5B 81.1(4) . . . . ?
C12B Fe1B C1B C5B -157.0(4) . . . . ?
C11B Fe1B C1B C5B -115.3(4) . . . . ?
C4B Fe1B C1B C5B 37.2(4) . . . . ?
C13B Fe1B C1B C5B 175.1(8) . . . . ?
C2B Fe1B C1B C5B 119.8(5) . . . . ?
C14B Fe1B C1B C5B -49.7(9) . . . . ?
C10B Fe1B C1B C5B -75.2(5) . . . . ?
C3B Fe1B C1B C2B -38.7(3) . . . . ?
C12B Fe1B C1B C2B 83.2(5) . . . . ?
C11B Fe1B C1B C2B 124.9(4) . . . . ?
C4B Fe1B C1B C2B -82.5(4) . . . . ?
C13B Fe1B C1B C2B 55.3(9) . . . . ?
C14B Fe1B C1B C2B -169.5(8) . . . . ?
C10B Fe1B C1B C2B 165.0(4) . . . . ?
C5B Fe1B C1B C2B -119.8(5) . . . . ?
O1B C1B C2B C3B -176.8(5) . . . . ?
C5B C1B C2B C3B 2.5(6) . . . . ?
Fe1B C1B C2B C3B 59.1(4) . . . . ?
O1B C1B C2B C6B 2.7(10) . . . . ?
C5B C1B C2B C6B -178.1(6) . . . . ?
Fe1B C1B C2B C6B -121.4(7) . . . . ?
O1B C1B C2B Fe1B 124.1(5) . . . . ?
C5B C1B C2B Fe1B -56.6(4) . . . . ?
C12B Fe1B C2B C3B 126.7(4) . . . . ?
C11B Fe1B C2B C3B 167.4(5) . . . . ?
C4B Fe1B C2B C3B -38.1(4) . . . . ?
C13B Fe1B C2B C3B 84.0(5) . . . . ?
C14B Fe1B C2B C3B 51.2(9) . . . . ?
C10B Fe1B C2B C3B -157.4(9) . . . . ?
C5B Fe1B C2B C3B -81.4(4) . . . . ?
C1B Fe1B C2B C3B -118.4(5) . . . . ?
C3B Fe1B C2B C6B -117.0(6) . . . . ?
C12B Fe1B C2B C6B 9.7(5) . . . . ?
C11B Fe1B C2B C6B 50.4(6) . . . . ?
C4B Fe1B C2B C6B -155.1(5) . . . . ?
C13B Fe1B C2B C6B -33.0(6) . . . . ?
C14B Fe1B C2B C6B -65.7(9) . . . . ?
C10B Fe1B C2B C6B 85.6(10) . . . . ?
C5B Fe1B C2B C6B 161.7(5) . . . . ?
C1B Fe1B C2B C6B 124.6(6) . . . . ?
C3B Fe1B C2B C1B 118.4(5) . . . . ?
C12B Fe1B C2B C1B -114.9(4) . . . . ?
C11B Fe1B C2B C1B -74.2(5) . . . . ?
C4B Fe1B C2B C1B 80.3(3) . . . . ?
C13B Fe1B C2B C1B -157.6(4) . . . . ?
C14B Fe1B C2B C1B 169.6(7) . . . . ?
C10B Fe1B C2B C1B -39.0(10) . . . . ?
C5B Fe1B C2B C1B 37.0(3) . . . . ?
C6B C2B C3B C4B 179.4(6) . . . . ?
C1B C2B C3B C4B -1.1(7) . . . . ?
Fe1B C2B C3B C4B 60.6(5) . . . . ?
C6B C2B C3B Fe1B 118.8(6) . . . . ?
C1B C2B C3B Fe1B -61.7(4) . . . . ?
C12B Fe1B C3B C4B 168.3(4) . . . . ?
C11B Fe1B C3B C4B -158.2(11) . . . . ?
C13B Fe1B C3B C4B 124.3(4) . . . . ?
C2B Fe1B C3B C4B -118.0(5) . . . . ?
C14B Fe1B C3B C4B 81.5(5) . . . . ?
C10B Fe1B C3B C4B 42.7(9) . . . . ?
C5B Fe1B C3B C4B -36.8(3) . . . . ?
C1B Fe1B C3B C4B -80.0(4) . . . . ?
C12B Fe1B C3B C2B -73.8(5) . . . . ?
C11B Fe1B C3B C2B -40.3(13) . . . . ?
C4B Fe1B C3B C2B 118.0(5) . . . . ?
C13B Fe1B C3B C2B -117.8(4) . . . . ?
C14B Fe1B C3B C2B -160.6(4) . . . . ?
C10B Fe1B C3B C2B 160.7(7) . . . . ?
C5B Fe1B C3B C2B 81.2(4) . . . . ?
C1B Fe1B C3B C2B 37.9(3) . . . . ?
C2B C3B C4B C5B -0.8(7) . . . . ?
Fe1B C3B C4B C5B 60.0(4) . . . . ?
C2B C3B C4B Fe1B -60.7(5) . . . . ?
C3B Fe1B C4B C5B -120.2(5) . . . . ?
C12B Fe1B C4B C5B -159.7(11) . . . . ?
C11B Fe1B C4B C5B 46.5(8) . . . . ?
C13B Fe1B C4B C5B 161.8(4) . . . . ?
C2B Fe1B C4B C5B -81.3(3) . . . . ?
C14B Fe1B C4B C5B 120.9(4) . . . . ?
C10B Fe1B C4B C5B 78.2(5) . . . . ?
C1B Fe1B C4B C5B -37.3(3) . . . . ?
C12B Fe1B C4B C3B -39.5(13) . . . . ?
C11B Fe1B C4B C3B 166.7(6) . . . . ?
C13B Fe1B C4B C3B -78.0(5) . . . . ?
C2B Fe1B C4B C3B 38.9(3) . . . . ?
C14B Fe1B C4B C3B -118.9(4) . . . . ?
C10B Fe1B C4B C3B -161.6(4) . . . . ?
C5B Fe1B C4B C3B 120.2(5) . . . . ?
C1B Fe1B C4B C3B 82.9(3) . . . . ?
C3B C4B C5B C1B 2.4(7) . . . . ?
Fe1B C4B C5B C1B 61.3(4) . . . . ?
C3B C4B C5B Fe1B -58.9(5) . . . . ?
O1B C1B C5B C4B 176.3(5) . . . . ?
C2B C1B C5B C4B -3.0(6) . . . . ?
Fe1B C1B C5B C4B -59.3(4) . . . . ?
O1B C1B C5B Fe1B -124.5(5) . . . . ?
C2B C1B C5B Fe1B 56.3(4) . . . . ?
C3B Fe1B C5B C4B 37.3(3) . . . . ?
C12B Fe1B C5B C4B 168.7(7) . . . . ?
C11B Fe1B C5B C4B -158.4(4) . . . . ?
C13B Fe1B C5B C4B -54.1(12) . . . . ?
C2B Fe1B C5B C4B 82.1(4) . . . . ?
C14B Fe1B C5B C4B -79.4(5) . . . . ?
C10B Fe1B C5B C4B -118.4(4) . . . . ?
C1B Fe1B C5B C4B 119.6(5) . . . . ?
C3B Fe1B C5B C1B -82.3(3) . . . . ?
C12B Fe1B C5B C1B 49.1(8) . . . . ?
C11B Fe1B C5B C1B 82.0(4) . . . . ?
C4B Fe1B C5B C1B -119.6(5) . . . . ?
C13B Fe1B C5B C1B -173.7(10) . . . . ?
C2B Fe1B C5B C1B -37.5(3) . . . . ?
C14B Fe1B C5B C1B 161.1(4) . . . . ?
C10B Fe1B C5B C1B 122.0(4) . . . . ?
C21B N1B C6B C2B -174.2(5) . . . . ?
Li1B N1B C6B C2B 2.4(9) . . . . ?
C3B C2B C6B N1B 178.3(6) . . . . ?
C1B C2B C6B N1B -1.1(10) . . . . ?
Fe1B C2B C6B N1B -95.8(7) . . . . ?
C3B Fe1B C10B C11B 171.0(7) . . . . ?
C12B Fe1B C10B C11B 35.1(5) . . . . ?
C4B Fe1B C10B C11B -158.3(5) . . . . ?
C13B Fe1B C10B C11B 79.8(6) . . . . ?
C2B Fe1B C10B C11B -48.1(11) . . . . ?
C14B Fe1B C10B C11B 116.5(7) . . . . ?
C5B Fe1B C10B C11B -117.4(5) . . . . ?
C1B Fe1B C10B C11B -77.1(6) . . . . ?
C3B Fe1B C10B C14B 54.5(10) . . . . ?
C12B Fe1B C10B C14B -81.4(5) . . . . ?
C11B Fe1B C10B C14B -116.5(7) . . . . ?
C4B Fe1B C10B C14B 85.2(5) . . . . ?
C13B Fe1B C10B C14B -36.7(5) . . . . ?
C2B Fe1B C10B C14B -164.6(7) . . . . ?
C5B Fe1B C10B C14B 126.1(5) . . . . ?
C1B Fe1B C10B C14B 166.4(4) . . . . ?
C14B C10B C11B C12B 3.2(9) . . . . ?
Fe1B C10B C11B C12B -57.9(6) . . . . ?
C14B C10B C11B Fe1B 61.0(5) . . . . ?
C3B Fe1B C11B C10B -166.8(10) . . . . ?
C12B Fe1B C11B C10B -123.8(8) . . . . ?
C4B Fe1B C11B C10B 46.2(9) . . . . ?
C13B Fe1B C11B C10B -82.7(6) . . . . ?
C2B Fe1B C11B C10B 161.5(5) . . . . ?
C14B Fe1B C11B C10B -39.1(5) . . . . ?
C5B Fe1B C11B C10B 78.5(6) . . . . ?
C1B Fe1B C11B C10B 120.5(5) . . . . ?
C3B Fe1B C11B C12B -43.0(13) . . . . ?
C4B Fe1B C11B C12B 169.9(6) . . . . ?
C13B Fe1B C11B C12B 41.0(5) . . . . ?
C2B Fe1B C11B C12B -74.8(6) . . . . ?
C14B Fe1B C11B C12B 84.7(5) . . . . ?
C10B Fe1B C11B C12B 123.8(8) . . . . ?
C5B Fe1B C11B C12B -157.7(4) . . . . ?
C1B Fe1B C11B C12B -115.8(5) . . . . ?
C10B C11B C12B C13B -3.7(9) . . . . ?
Fe1B C11B C12B C13B -62.4(5) . . . . ?
C10B C11B C12B Fe1B 58.7(6) . . . . ?
C3B Fe1B C12B C11B 166.3(4) . . . . ?
C4B Fe1B C12B C11B -162.3(10) . . . . ?
C13B Fe1B C12B C11B -114.3(7) . . . . ?
C2B Fe1B C12B C11B 124.4(5) . . . . ?
C14B Fe1B C12B C11B -77.3(6) . . . . ?
C10B Fe1B C12B C11B -34.4(5) . . . . ?
C5B Fe1B C12B C11B 47.5(9) . . . . ?
C1B Fe1B C12B C11B 81.6(5) . . . . ?
C3B Fe1B C12B C13B -79.4(6) . . . . ?
C11B Fe1B C12B C13B 114.3(7) . . . . ?
C4B Fe1B C12B C13B -48.0(14) . . . . ?
C2B Fe1B C12B C13B -121.3(5) . . . . ?
C14B Fe1B C12B C13B 36.9(6) . . . . ?
C10B Fe1B C12B C13B 79.9(6) . . . . ?
C5B Fe1B C12B C13B 161.8(6) . . . . ?
C1B Fe1B C12B C13B -164.1(5) . . . . ?
C11B C12B C13B C14B 2.7(9) . . . . ?
Fe1B C12B C13B C14B -59.5(5) . . . . ?
C11B C12B C13B Fe1B 62.2(5) . . . . ?
C3B Fe1B C13B C14B -117.6(6) . . . . ?
C12B Fe1B C13B C14B 119.3(8) . . . . ?
C11B Fe1B C13B C14B 79.5(6) . . . . ?
C4B Fe1B C13B C14B -74.6(6) . . . . ?
C2B Fe1B C13B C14B -162.5(5) . . . . ?
C10B Fe1B C13B C14B 36.8(5) . . . . ?
C5B Fe1B C13B C14B -33.2(13) . . . . ?
C1B Fe1B C13B C14B 157.4(7) . . . . ?
C3B Fe1B C13B C12B 123.1(5) . . . . ?
C11B Fe1B C13B C12B -39.8(5) . . . . ?
C4B Fe1B C13B C12B 166.1(5) . . . . ?
C2B Fe1B C13B C12B 78.2(6) . . . . ?
C14B Fe1B C13B C12B -119.3(8) . . . . ?
C10B Fe1B C13B C12B -82.5(6) . . . . ?
C5B Fe1B C13B C12B -152.5(9) . . . . ?
C1B Fe1B C13B C12B 38.1(11) . . . . ?
C12B C13B C14B C10B -0.9(9) . . . . ?
Fe1B C13B C14B C10B -59.3(5) . . . . ?
C12B C13B C14B Fe1B 58.4(5) . . . . ?
C11B C10B C14B C13B -1.3(8) . . . . ?
Fe1B C10B C14B C13B 59.3(5) . . . . ?
C11B C10B C14B Fe1B -60.6(5) . . . . ?
C3B Fe1B C14B C13B 83.0(6) . . . . ?
C12B Fe1B C14B C13B -38.3(6) . . . . ?
C11B Fe1B C14B C13B -81.9(6) . . . . ?
C4B Fe1B C14B C13B 126.1(5) . . . . ?
C2B Fe1B C14B C13B 44.7(10) . . . . ?
C10B Fe1B C14B C13B -120.2(7) . . . . ?
C5B Fe1B C14B C13B 168.3(5) . . . . ?
C1B Fe1B C14B C13B -154.9(7) . . . . ?
C3B Fe1B C14B C10B -156.8(5) . . . . ?
C12B Fe1B C14B C10B 82.0(6) . . . . ?
C11B Fe1B C14B C10B 38.4(5) . . . . ?
C4B Fe1B C14B C10B -113.6(5) . . . . ?
C13B Fe1B C14B C10B 120.2(7) . . . . ?
C2B Fe1B C14B C10B 164.9(7) . . . . ?
C5B Fe1B C14B C10B -71.4(6) . . . . ?
C1B Fe1B C14B C10B -34.7(10) . . . . ?
C6B N1B C21B C26B 48.8(8) . . . . ?
Li1B N1B C21B C26B -127.9(5) . . . . ?
C6B N1B C21B C22B -139.7(6) . . . . ?
Li1B N1B C21B C22B 43.6(7) . . . . ?
C26B C21B C22B F22B 179.5(6) . . . . ?
N1B C21B C22B F22B 7.2(10) . . . . ?
C26B C21B C22B C23B -4.1(11) . . . . ?
N1B C21B C22B C23B -176.5(7) . . . . ?
F22B C22B C23B F23B -0.3(13) . . . . ?
C21B C22B C23B F23B -176.6(7) . . . . ?
F22B C22B C23B C24B -179.0(8) . . . . ?
C21B C22B C23B C24B 4.7(13) . . . . ?
F23B C23B C24B F24B 0.7(12) . . . . ?
C22B C23B C24B F24B 179.4(7) . . . . ?
F23B C23B C24B C25B 179.4(7) . . . . ?
C22B C23B C24B C25B -1.9(12) . . . . ?
F24B C24B C25B F25B -0.2(9) . . . . ?
C23B C24B C25B F25B -178.9(6) . . . . ?
F24B C24B C25B C26B 177.5(5) . . . . ?
C23B C24B C25B C26B -1.2(9) . . . . ?
C22B C21B C26B F26B -176.4(5) . . . . ?
N1B C21B C26B F26B -4.6(8) . . . . ?
C22B C21B C26B C25B 0.9(8) . . . . ?
N1B C21B C26B C25B 172.8(5) . . . . ?
F25B C25B C26B F26B -3.2(7) . . . . ?
C24B C25B C26B F26B 179.1(5) . . . . ?
F25B C25B C26B C21B 179.4(5) . . . . ?
C24B C25B C26B C21B 1.7(8) . . . . ?
O1D Li1C O1C C1C -155.8(4) . . . . ?
O1B Li1C O1C C1C 111.3(4) . . . . ?
N1C Li1C O1C C1C 3.5(6) . . . . ?
Li1D Li1C O1C C1C -161.4(5) . . . . ?
Li1B Li1C O1C C1C 111.1(5) . . . . ?
Li1A Li1C O1C C1C 156.0(4) . . . . ?
O1D Li1C O1C Li1D 5.6(4) . . . . ?
O1B Li1C O1C Li1D -87.3(4) . . . . ?
N1C Li1C O1C Li1D 164.9(4) . . . . ?
Li1B Li1C O1C Li1D -87.5(4) . . . . ?
Li1A Li1C O1C Li1D -42.6(4) . . . . ?
O1D Li1C O1C Li1B 93.1(4) . . . . ?
O1B Li1C O1C Li1B 0.3(4) . . . . ?
N1C Li1C O1C Li1B -107.6(4) . . . . ?
Li1D Li1C O1C Li1B 87.5(4) . . . . ?
Li1A Li1C O1C Li1B 44.9(4) . . . . ?
O1D Li1D O1C C1C 143.3(6) . . . . ?
O1A Li1D O1C C1C -118.7(7) . . . . ?
N1D Li1D O1C C1C 26.8(19) . . . . ?
Li1A Li1D O1C C1C -166.1(7) . . . . ?
Li1C Li1D O1C C1C 148.9(8) . . . . ?
Li1B Li1D O1C C1C -126.6(8) . . . . ?
C1A Li1D O1C C1C -102.0(8) . . . . ?
O1D Li1D O1C Li1C -5.5(4) . . . . ?
O1A Li1D O1C Li1C 92.4(4) . . . . ?
N1D Li1D O1C Li1C -122.1(14) . . . . ?
Li1A Li1D O1C Li1C 45.0(4) . . . . ?
Li1B Li1D O1C Li1C 84.6(4) . . . . ?
C1A Li1D O1C Li1C 109.2(4) . . . . ?
O1D Li1D O1C Li1B -90.1(4) . . . . ?
O1A Li1D O1C Li1B 7.9(4) . . . . ?
N1D Li1D O1C Li1B 153.4(14) . . . . ?
Li1A Li1D O1C Li1B -39.5(4) . . . . ?
Li1C Li1D O1C Li1B -84.6(4) . . . . ?
C1A Li1D O1C Li1B 24.6(4) . . . . ?
O1A Li1B O1C C1C 144.6(4) . . . . ?
O1B Li1B O1C C1C -121.2(4) . . . . ?
N1B Li1B O1C C1C -19.7(6) . . . . ?
Li1A Li1B O1C C1C -168.0(4) . . . . ?
Li1C Li1B O1C C1C -121.0(4) . . . . ?
Li1D Li1B O1C C1C 152.9(4) . . . . ?
O1A Li1B O1C Li1C -94.4(4) . . . . ?
O1B Li1B O1C Li1C -0.3(4) . . . . ?
N1B Li1B O1C Li1C 101.2(5) . . . . ?
Li1A Li1B O1C Li1C -47.0(4) . . . . ?
Li1D Li1B O1C Li1C -86.1(4) . . . . ?
C1C Li1B O1C Li1C 121.0(4) . . . . ?
O1A Li1B O1C Li1D -8.3(4) . . . . ?
O1B Li1B O1C Li1D 85.9(4) . . . . ?
N1B Li1B O1C Li1D -172.6(4) . . . . ?
Li1A Li1B O1C Li1D 39.1(4) . . . . ?
Li1C Li1B O1C Li1D 86.1(4) . . . . ?
C1C Li1B O1C Li1D -152.9(4) . . . . ?
O1D Li1C N1C C6C 116.1(11) . . . . ?
O1C Li1C N1C C6C -3.6(6) . . . . ?
O1B Li1C N1C C6C -102.5(5) . . . . ?
Li1D Li1C N1C C6C 14.6(10) . . . . ?
Li1B Li1C N1C C6C -52.8(6) . . . . ?
Li1A Li1C N1C C6C -110.7(9) . . . . ?
O1D Li1C N1C C21C -66.6(13) . . . . ?
O1C Li1C N1C C21C 173.6(4) . . . . ?
O1B Li1C N1C C21C 74.8(5) . . . . ?
Li1D Li1C N1C C21C -168.2(6) . . . . ?
Li1B Li1C N1C C21C 124.5(5) . . . . ?
Li1A Li1C N1C C21C 66.6(10) . . . . ?
Li1C O1C C1C C2C -3.2(7) . . . . ?
Li1D O1C C1C C2C -146.3(7) . . . . ?
Li1B O1C C1C C2C 92.9(6) . . . . ?
Li1C O1C C1C C5C 174.4(5) . . . . ?
Li1D O1C C1C C5C 31.3(10) . . . . ?
Li1B O1C C1C C5C -89.5(6) . . . . ?
Li1C O1C C1C Fe1C 86.2(5) . . . . ?
Li1D O1C C1C Fe1C -56.9(9) . . . . ?
Li1B O1C C1C Fe1C -177.7(4) . . . . ?
Li1C O1C C1C Li1B -96.1(5) . . . . ?
Li1D O1C C1C Li1B 120.8(9) . . . . ?
C3C Fe1C C1C O1C -159.5(5) . . . . ?
C12C Fe1C C1C O1C 7.6(5) . . . . ?
C11C Fe1C C1C O1C -33.7(5) . . . . ?
C14C Fe1C C1C O1C 68.7(10) . . . . ?
C10C Fe1C C1C O1C -61.7(8) . . . . ?
C4C Fe1C C1C O1C 157.2(5) . . . . ?
C13C Fe1C C1C O1C 46.8(5) . . . . ?
C5C Fe1C C1C O1C 118.1(6) . . . . ?
C2C Fe1C C1C O1C -120.0(6) . . . . ?
C3C Fe1C C1C C2C -39.5(3) . . . . ?
C12C Fe1C C1C C2C 127.6(4) . . . . ?
C11C Fe1C C1C C2C 86.3(4) . . . . ?
C14C Fe1C C1C C2C -171.3(8) . . . . ?
C10C Fe1C C1C C2C 58.3(7) . . . . ?
C4C Fe1C C1C C2C -82.8(3) . . . . ?
C13C Fe1C C1C C2C 166.8(4) . . . . ?
C5C Fe1C C1C C2C -121.9(4) . . . . ?
C3C Fe1C C1C C5C 82.3(4) . . . . ?
C12C Fe1C C1C C5C -110.6(4) . . . . ?
C11C Fe1C C1C C5C -151.8(4) . . . . ?
C14C Fe1C C1C C5C -49.5(9) . . . . ?
C10C Fe1C C1C C5C -179.8(6) . . . . ?
C4C Fe1C C1C C5C 39.1(4) . . . . ?
C13C Fe1C C1C C5C -71.4(4) . . . . ?
C2C Fe1C C1C C5C 121.9(4) . . . . ?
O1A Li1B C1C O1C -39.3(4) . . . . ?
O1B Li1B C1C O1C 63.9(4) . . . . ?
N1B Li1B C1C O1C 161.6(5) . . . . ?
Li1A Li1B C1C O1C 13.7(4) . . . . ?
Li1C Li1B C1C O1C 44.2(4) . . . . ?
Li1D Li1B C1C O1C -20.2(3) . . . . ?
O1A Li1B C1C C2C -154.1(4) . . . . ?
O1B Li1B C1C C2C -51.0(5) . . . . ?
O1C Li1B C1C C2C -114.9(5) . . . . ?
N1B Li1B C1C C2C 46.7(5) . . . . ?
Li1A Li1B C1C C2C -101.1(5) . . . . ?
Li1C Li1B C1C C2C -70.7(4) . . . . ?
Li1D Li1B C1C C2C -135.1(4) . . . . ?
O1A Li1B C1C C5C 76.5(5) . . . . ?
O1B Li1B C1C C5C 179.6(4) . . . . ?
O1C Li1B C1C C5C 115.7(6) . . . . ?
N1B Li1B C1C C5C -82.7(5) . . . . ?
Li1A Li1B C1C C5C 129.5(5) . . . . ?
Li1C Li1B C1C C5C 159.9(5) . . . . ?
Li1D Li1B C1C C5C 95.6(4) . . . . ?
O1C C1C C2C C6C 1.8(9) . . . . ?
C5C C1C C2C C6C -176.2(5) . . . . ?
Fe1C C1C C2C C6C -120.3(6) . . . . ?
Li1B C1C C2C C6C 51.4(7) . . . . ?
O1C C1C C2C C3C -178.2(5) . . . . ?
C5C C1C C2C C3C 3.8(6) . . . . ?
Fe1C C1C C2C C3C 59.7(3) . . . . ?
Li1B C1C C2C C3C -128.6(4) . . . . ?
O1C C1C C2C Fe1C 122.1(5) . . . . ?
C5C C1C C2C Fe1C -55.9(3) . . . . ?
Li1B C1C C2C Fe1C 171.7(3) . . . . ?
C3C Fe1C C2C C6C -116.6(6) . . . . ?
C12C Fe1C C2C C6C 56.4(6) . . . . ?
C11C Fe1C C2C C6C 15.1(5) . . . . ?
C14C Fe1C C2C C6C -60.4(8) . . . . ?
C10C Fe1C C2C C6C -27.6(6) . . . . ?
C4C Fe1C C2C C6C -153.7(5) . . . . ?
C13C Fe1C C2C C6C 89.0(10) . . . . ?
C5C Fe1C C2C C6C 161.9(5) . . . . ?
C1C Fe1C C2C C6C 125.9(6) . . . . ?
C3C Fe1C C2C C1C 117.6(5) . . . . ?
C12C Fe1C C2C C1C -69.5(4) . . . . ?
C11C Fe1C C2C C1C -110.7(3) . . . . ?
C14C Fe1C C2C C1C 173.7(6) . . . . ?
C10C Fe1C C2C C1C -153.5(3) . . . . ?
C4C Fe1C C2C C1C 80.4(3) . . . . ?
C13C Fe1C C2C C1C -36.9(10) . . . . ?
C5C Fe1C C2C C1C 36.0(3) . . . . ?
C12C Fe1C C2C C3C 173.0(4) . . . . ?
C11C Fe1C C2C C3C 131.7(4) . . . . ?
C14C Fe1C C2C C3C 56.2(7) . . . . ?
C10C Fe1C C2C C3C 88.9(4) . . . . ?
C4C Fe1C C2C C3C -37.1(4) . . . . ?
C13C Fe1C C2C C3C -154.4(8) . . . . ?
C5C Fe1C C2C C3C -81.6(4) . . . . ?
C1C Fe1C C2C C3C -117.6(5) . . . . ?
C6C C2C C3C C4C 178.3(5) . . . . ?
C1C C2C C3C C4C -1.7(6) . . . . ?
Fe1C C2C C3C C4C 60.3(4) . . . . ?
C6C C2C C3C Fe1C 118.0(5) . . . . ?
C1C C2C C3C Fe1C -62.0(3) . . . . ?
C12C Fe1C C3C C4C -143.2(12) . . . . ?
C11C Fe1C C3C C4C 171.5(4) . . . . ?
C14C Fe1C C3C C4C 84.2(4) . . . . ?
C10C Fe1C C3C C4C 127.4(4) . . . . ?
C13C Fe1C C3C C4C 43.2(8) . . . . ?
C5C Fe1C C3C C4C -37.7(3) . . . . ?
C2C Fe1C C3C C4C -118.9(5) . . . . ?
C1C Fe1C C3C C4C -81.0(3) . . . . ?
C12C Fe1C C3C C2C -24.3(14) . . . . ?
C11C Fe1C C3C C2C -69.6(4) . . . . ?
C14C Fe1C C3C C2C -156.9(4) . . . . ?
C10C Fe1C C3C C2C -113.7(4) . . . . ?
C4C Fe1C C3C C2C 118.9(5) . . . . ?
C13C Fe1C C3C C2C 162.1(6) . . . . ?
C5C Fe1C C3C C2C 81.2(3) . . . . ?
C1C Fe1C C3C C2C 37.9(3) . . . . ?
C2C C3C C4C C5C -1.1(6) . . . . ?
Fe1C C3C C4C C5C 58.8(4) . . . . ?
C2C C3C C4C Fe1C -59.9(4) . . . . ?
C12C Fe1C C4C C3C 162.8(5) . . . . ?
C11C Fe1C C4C C3C -35.6(14) . . . . ?
C14C Fe1C C4C C3C -115.9(4) . . . . ?
C10C Fe1C C4C C3C -76.3(5) . . . . ?
C13C Fe1C C4C C3C -159.8(4) . . . . ?
C5C Fe1C C4C C3C 120.1(5) . . . . ?
C2C Fe1C C4C C3C 38.8(3) . . . . ?
C1C Fe1C C4C C3C 82.1(3) . . . . ?
C3C Fe1C C4C C5C -120.1(5) . . . . ?
C12C Fe1C C4C C5C 42.7(6) . . . . ?
C11C Fe1C C4C C5C -155.8(12) . . . . ?
C14C Fe1C C4C C5C 123.9(4) . . . . ?
C10C Fe1C C4C C5C 163.6(4) . . . . ?
C13C Fe1C C4C C5C 80.1(4) . . . . ?
C2C Fe1C C4C C5C -81.3(3) . . . . ?
C1C Fe1C C4C C5C -38.0(3) . . . . ?
O1C C1C C5C C4C 177.5(5) . . . . ?
C2C C1C C5C C4C -4.5(6) . . . . ?
Fe1C C1C C5C C4C -60.4(4) . . . . ?
Li1B C1C C5C C4C 129.6(4) . . . . ?
O1C C1C C5C Fe1C -122.1(5) . . . . ?
C2C C1C C5C Fe1C 55.9(3) . . . . ?
Li1B C1C C5C Fe1C -170.0(3) . . . . ?
C3C C4C C5C C1C 3.5(6) . . . . ?
Fe1C C4C C5C C1C 62.3(4) . . . . ?
C3C C4C C5C Fe1C -58.8(4) . . . . ?
C3C Fe1C C5C C1C -81.0(3) . . . . ?
C12C Fe1C C5C C1C 84.0(4) . . . . ?
C11C Fe1C C5C C1C 53.7(6) . . . . ?
C14C Fe1C C5C C1C 163.9(4) . . . . ?
C10C Fe1C C5C C1C 179.6(11) . . . . ?
C4C Fe1C C5C C1C -117.6(5) . . . . ?
C13C Fe1C C5C C1C 125.9(4) . . . . ?
C2C Fe1C C5C C1C -36.0(3) . . . . ?
C3C Fe1C C5C C4C 36.6(3) . . . . ?
C12C Fe1C C5C C4C -158.4(4) . . . . ?
C11C Fe1C C5C C4C 171.3(5) . . . . ?
C14C Fe1C C5C C4C -78.5(5) . . . . ?
C10C Fe1C C5C C4C -62.8(13) . . . . ?
C13C Fe1C C5C C4C -116.5(4) . . . . ?
C2C Fe1C C5C C4C 81.7(4) . . . . ?
C1C Fe1C C5C C4C 117.6(5) . . . . ?
C21C N1C C6C C2C -174.2(5) . . . . ?
Li1C N1C C6C C2C 3.0(8) . . . . ?
C1C C2C C6C N1C -1.7(9) . . . . ?
C3C C2C C6C N1C 178.3(5) . . . . ?
Fe1C C2C C6C N1C -96.3(6) . . . . ?
C3C Fe1C C10C C14C -113.6(5) . . . . ?
C12C Fe1C C10C C14C 81.7(5) . . . . ?
C11C Fe1C C10C C14C 120.0(7) . . . . ?
C4C Fe1C C10C C14C -71.0(6) . . . . ?
C13C Fe1C C10C C14C 37.8(5) . . . . ?
C5C Fe1C C10C C14C -19.9(14) . . . . ?
C2C Fe1C C10C C14C -160.0(4) . . . . ?
C1C Fe1C C10C C14C 159.5(5) . . . . ?
C3C Fe1C C10C C11C 126.4(4) . . . . ?
C12C Fe1C C10C C11C -38.3(4) . . . . ?
C14C Fe1C C10C C11C -120.0(7) . . . . ?
C4C Fe1C C10C C11C 169.0(4) . . . . ?
C13C Fe1C C10C C11C -82.1(5) . . . . ?
C5C Fe1C C10C C11C -139.9(11) . . . . ?
C2C Fe1C C10C C11C 80.1(5) . . . . ?
C1C Fe1C C10C C11C 39.6(8) . . . . ?
C14C C10C C11C C12C 0.9(7) . . . . ?
Fe1C C10C C11C C12C 60.4(4) . . . . ?
C14C C10C C11C Fe1C -59.6(5) . . . . ?
C3C Fe1C C11C C12C 164.5(4) . . . . ?
C14C Fe1C C11C C12C -81.3(5) . . . . ?
C10C Fe1C C11C C12C -117.5(6) . . . . ?
C4C Fe1C C11C C12C -166.0(12) . . . . ?
C13C Fe1C C11C C12C -37.5(4) . . . . ?
C5C Fe1C C11C C12C 45.3(7) . . . . ?
C2C Fe1C C11C C12C 123.4(4) . . . . ?
C1C Fe1C C11C C12C 80.9(4) . . . . ?
C3C Fe1C C11C C10C -78.1(5) . . . . ?
C12C Fe1C C11C C10C 117.5(6) . . . . ?
C14C Fe1C C11C C10C 36.2(5) . . . . ?
C4C Fe1C C11C C10C -48.5(15) . . . . ?
C13C Fe1C C11C C10C 79.9(5) . . . . ?
C5C Fe1C C11C C10C 162.8(5) . . . . ?
C2C Fe1C C11C C10C -119.1(5) . . . . ?
C1C Fe1C C11C C10C -161.6(4) . . . . ?
C10C C11C C12C C13C -0.4(7) . . . . ?
Fe1C C11C C12C C13C 59.9(4) . . . . ?
C10C C11C C12C Fe1C -60.3(4) . . . . ?
C3C Fe1C C12C C11C -56.4(13) . . . . ?
C14C Fe1C C12C C11C 81.4(5) . . . . ?
C10C Fe1C C12C C11C 39.0(4) . . . . ?
C4C Fe1C C12C C11C 174.6(4) . . . . ?
C13C Fe1C C12C C11C 119.2(7) . . . . ?
C5C Fe1C C12C C11C -156.0(4) . . . . ?
C2C Fe1C C12C C11C -76.0(5) . . . . ?
C1C Fe1C C12C C11C -114.5(4) . . . . ?
C3C Fe1C C12C C13C -175.6(11) . . . . ?
C11C Fe1C C12C C13C -119.2(7) . . . . ?
C14C Fe1C C12C C13C -37.9(5) . . . . ?
C10C Fe1C C12C C13C -80.3(5) . . . . ?
C4C Fe1C C12C C13C 55.4(7) . . . . ?
C5C Fe1C C12C C13C 84.8(5) . . . . ?
C2C Fe1C C12C C13C 164.8(4) . . . . ?
C1C Fe1C C12C C13C 126.3(5) . . . . ?
C11C C12C C13C C14C -0.1(7) . . . . ?
Fe1C C12C C13C C14C 59.5(4) . . . . ?
C11C C12C C13C Fe1C -59.7(5) . . . . ?
C3C Fe1C C13C C12C 177.6(6) . . . . ?
C11C Fe1C C13C C12C 37.5(5) . . . . ?
C14C Fe1C C13C C12C 118.7(7) . . . . ?
C10C Fe1C C13C C12C 82.1(5) . . . . ?
C4C Fe1C C13C C12C -152.3(4) . . . . ?
C5C Fe1C C13C C12C -110.1(5) . . . . ?
C2C Fe1C C13C C12C -43.0(11) . . . . ?
C1C Fe1C C13C C12C -70.9(5) . . . . ?
C3C Fe1C C13C C14C 58.9(8) . . . . ?
C12C Fe1C C13C C14C -118.7(7) . . . . ?
C11C Fe1C C13C C14C -81.2(5) . . . . ?
C10C Fe1C C13C C14C -36.7(4) . . . . ?
C4C Fe1C C13C C14C 89.0(5) . . . . ?
C5C Fe1C C13C C14C 131.2(4) . . . . ?
C2C Fe1C C13C C14C -161.7(7) . . . . ?
C1C Fe1C C13C C14C 170.4(4) . . . . ?
C11C C10C C14C C13C -1.0(7) . . . . ?
Fe1C C10C C14C C13C -59.8(4) . . . . ?
C11C C10C C14C Fe1C 58.9(4) . . . . ?
C12C C13C C14C C10C 0.7(7) . . . . ?
Fe1C C13C C14C C10C 60.2(5) . . . . ?
C12C C13C C14C Fe1C -59.5(4) . . . . ?
C3C Fe1C C14C C10C 87.3(5) . . . . ?
C12C Fe1C C14C C10C -81.5(5) . . . . ?
C11C Fe1C C14C C10C -37.9(5) . . . . ?
C4C Fe1C C14C C10C 130.4(4) . . . . ?
C13C Fe1C C14C C10C -119.3(6) . . . . ?
C5C Fe1C C14C C10C 174.1(4) . . . . ?
C2C Fe1C C14C C10C 46.3(8) . . . . ?
C1C Fe1C C14C C10C -147.7(7) . . . . ?
C3C Fe1C C14C C13C -153.4(4) . . . . ?
C12C Fe1C C14C C13C 37.8(4) . . . . ?
C11C Fe1C C14C C13C 81.5(5) . . . . ?
C10C Fe1C C14C C13C 119.3(6) . . . . ?
C4C Fe1C C14C C13C -110.3(5) . . . . ?
C5C Fe1C C14C C13C -66.6(5) . . . . ?
C2C Fe1C C14C C13C 165.7(6) . . . . ?
C1C Fe1C C14C C13C -28.4(10) . . . . ?
C6C N1C C21C C26C 43.7(8) . . . . ?
Li1C N1C C21C C26C -133.6(6) . . . . ?
C6C N1C C21C C22C -142.3(5) . . . . ?
Li1C N1C C21C C22C 40.4(7) . . . . ?
C26C C21C C22C F22C 178.5(6) . . . . ?
N1C C21C C22C F22C 3.7(8) . . . . ?
C26C C21C C22C C23C 0.9(9) . . . . ?
N1C C21C C22C C23C -173.9(6) . . . . ?
F22C C22C C23C F23C 1.9(10) . . . . ?
C21C C22C C23C F23C 179.5(6) . . . . ?
F22C C22C C23C C24C -176.4(6) . . . . ?
C21C C22C C23C C24C 1.2(10) . . . . ?
F23C C23C C24C F24C 1.3(11) . . . . ?
C22C C23C C24C F24C 179.5(6) . . . . ?
F23C C23C C24C C25C -180.0(7) . . . . ?
C22C C23C C24C C25C -1.8(11) . . . . ?
F24C C24C C25C F25C -1.8(11) . . . . ?
C23C C24C C25C F25C 179.6(7) . . . . ?
F24C C24C C25C C26C 178.9(7) . . . . ?
C23C C24C C25C C26C 0.2(11) . . . . ?
F25C C25C C26C F26C -2.1(10) . . . . ?
C24C C25C C26C F26C 177.2(6) . . . . ?
F25C C25C C26C C21C -177.3(7) . . . . ?
C24C C25C C26C C21C 2.0(11) . . . . ?
C22C C21C C26C C25C -2.5(9) . . . . ?
N1C C21C C26C C25C 171.6(6) . . . . ?
C22C C21C C26C F26C -177.7(6) . . . . ?
N1C C21C C26C F26C -3.6(9) . . . . ?
O1C Li1C O1D C1D 141.0(6) . . . . ?
O1B Li1C O1D C1D -122.6(6) . . . . ?
N1C Li1C O1D C1D 20.6(16) . . . . ?
Li1D Li1C O1D C1D 146.6(7) . . . . ?
Li1B Li1C O1D C1D -170.0(6) . . . . ?
Li1A Li1C O1D C1D -131.2(7) . . . . ?
O1C Li1C O1D Li1D -5.6(4) . . . . ?
O1B Li1C O1D Li1D 90.8(4) . . . . ?
N1C Li1C O1D Li1D -125.9(12) . . . . ?
Li1B Li1C O1D Li1D 43.5(4) . . . . ?
Li1A Li1C O1D Li1D 82.3(4) . . . . ?
O1C Li1C O1D Li1A -87.8(4) . . . . ?
O1B Li1C O1D Li1A 8.5(4) . . . . ?
N1C Li1C O1D Li1A 151.8(12) . . . . ?
Li1D Li1C O1D Li1A -82.3(4) . . . . ?
Li1B Li1C O1D Li1A -38.8(4) . . . . ?
O1C Li1D O1D C1D -152.2(4) . . . . ?
O1A Li1D O1D C1D 115.8(4) . . . . ?
N1D Li1D O1D C1D 8.5(6) . . . . ?
Li1A Li1D O1D C1D 114.9(5) . . . . ?
Li1C Li1D O1D C1D -157.7(5) . . . . ?
Li1B Li1D O1D C1D 160.3(4) . . . . ?
C1A Li1D O1D C1D 92.7(5) . . . . ?
O1C Li1D O1D Li1C 5.5(4) . . . . ?
O1A Li1D O1D Li1C -86.4(4) . . . . ?
N1D Li1D O1D Li1C 166.2(4) . . . . ?
Li1A Li1D O1D Li1C -87.4(4) . . . . ?
Li1B Li1D O1D Li1C -42.0(4) . . . . ?
C1A Li1D O1D Li1C -109.6(4) . . . . ?
O1C Li1D O1D Li1A 93.0(4) . . . . ?
O1A Li1D O1D Li1A 1.0(4) . . . . ?
N1D Li1D O1D Li1A -106.3(4) . . . . ?
Li1C Li1D O1D Li1A 87.4(4) . . . . ?
Li1B Li1D O1D Li1A 45.5(4) . . . . ?
C1A Li1D O1D Li1A -22.2(4) . . . . ?
O1B Li1A O1D C1D 142.4(4) . . . . ?
O1A Li1A O1D C1D -123.7(4) . . . . ?
N1A Li1A O1D C1D -24.9(6) . . . . ?
Li1D Li1A O1D C1D -122.6(5) . . . . ?
Li1B Li1A O1D C1D -169.9(4) . . . . ?
Li1C Li1A O1D C1D 151.3(5) . . . . ?
O1B Li1A O1D Li1C -8.9(4) . . . . ?
O1A Li1A O1D Li1C 85.0(4) . . . . ?
N1A Li1A O1D Li1C -176.2(4) . . . . ?
Li1D Li1A O1D Li1C 86.0(4) . . . . ?
Li1B Li1A O1D Li1C 38.8(4) . . . . ?
O1B Li1A O1D Li1D -94.9(4) . . . . ?
O1A Li1A O1D Li1D -1.0(4) . . . . ?
N1A Li1A O1D Li1D 97.8(4) . . . . ?
Li1B Li1A O1D Li1D -47.2(4) . . . . ?
Li1C Li1A O1D Li1D -86.0(4) . . . . ?
O1C Li1D N1D C6D 109.8(14) . . . . ?
O1D Li1D N1D C6D -6.3(6) . . . . ?
O1A Li1D N1D C6D -106.3(5) . . . . ?
Li1A Li1D N1D C6D -56.8(6) . . . . ?
Li1C Li1D N1D C6D 9.7(10) . . . . ?
Li1B Li1D N1D C6D -112.4(9) . . . . ?
C1A Li1D N1D C6D -117.1(5) . . . . ?
O1C Li1D N1D C21D -72.6(15) . . . . ?
O1D Li1D N1D C21D 171.3(4) . . . . ?
O1A Li1D N1D C21D 71.3(5) . . . . ?
Li1A Li1D N1D C21D 120.8(5) . . . . ?
Li1C Li1D N1D C21D -172.7(6) . . . . ?
Li1B Li1D N1D C21D 65.2(10) . . . . ?
C1A Li1D N1D C21D 60.5(5) . . . . ?
Li1C O1D C1D C5D 35.4(10) . . . . ?
Li1D O1D C1D C5D 174.6(5) . . . . ?
Li1A O1D C1D C5D -88.5(6) . . . . ?
Li1C O1D C1D C2D -148.2(6) . . . . ?
Li1D O1D C1D C2D -9.1(7) . . . . ?
Li1A O1D C1D C2D 87.8(6) . . . . ?
Li1C O1D C1D Fe1D -58.0(9) . . . . ?
Li1D O1D C1D Fe1D 81.1(6) . . . . ?
Li1A O1D C1D Fe1D 178.1(4) . . . . ?
C10D Fe1D C1D O1D 51.9(6) . . . . ?
C3D Fe1D C1D O1D -157.3(5) . . . . ?
C12D Fe1D C1D O1D -59.9(9) . . . . ?
C4D Fe1D C1D O1D 159.4(5) . . . . ?
C13D Fe1D C1D O1D -29.5(6) . . . . ?
C2D Fe1D C1D O1D -118.9(6) . . . . ?
C14D Fe1D C1D O1D 11.9(6) . . . . ?
C11D Fe1D C1D O1D 77.1(12) . . . . ?
C5D Fe1D C1D O1D 121.7(6) . . . . ?
C10D Fe1D C1D C5D -69.8(4) . . . . ?
C3D Fe1D C1D C5D 81.0(3) . . . . ?
C12D Fe1D C1D C5D 178.4(6) . . . . ?
C4D Fe1D C1D C5D 37.7(3) . . . . ?
C13D Fe1D C1D C5D -151.2(4) . . . . ?
C2D Fe1D C1D C5D 119.4(4) . . . . ?
C14D Fe1D C1D C5D -109.8(4) . . . . ?
C11D Fe1D C1D C5D -44.6(11) . . . . ?
C10D Fe1D C1D C2D 170.8(4) . . . . ?
C3D Fe1D C1D C2D -38.4(3) . . . . ?
C12D Fe1D C1D C2D 58.9(7) . . . . ?
C4D Fe1D C1D C2D -81.8(3) . . . . ?
C13D Fe1D C1D C2D 89.3(4) . . . . ?
C14D Fe1D C1D C2D 130.7(4) . . . . ?
C11D Fe1D C1D C2D -164.1(10) . . . . ?
C5D Fe1D C1D C2D -119.4(4) . . . . ?
O1D C1D C2D C6D 4.9(9) . . . . ?
C5D C1D C2D C6D -178.1(5) . . . . ?
Fe1D C1D C2D C6D -121.0(6) . . . . ?
O1D C1D C2D C3D -175.4(5) . . . . ?
C5D C1D C2D C3D 1.6(6) . . . . ?
Fe1D C1D C2D C3D 58.7(4) . . . . ?
O1D C1D C2D Fe1D 125.9(5) . . . . ?
C5D C1D C2D Fe1D -57.1(3) . . . . ?
C10D Fe1D C2D C6D 93.3(12) . . . . ?
C3D Fe1D C2D C6D -117.7(6) . . . . ?
C12D Fe1D C2D C6D -30.8(6) . . . . ?
C4D Fe1D C2D C6D -155.6(5) . . . . ?
C13D Fe1D C2D C6D 12.7(5) . . . . ?
C14D Fe1D C2D C6D 54.2(6) . . . . ?
C11D Fe1D C2D C6D -67.6(9) . . . . ?
C5D Fe1D C2D C6D 160.2(5) . . . . ?
C1D Fe1D C2D C6D 123.2(6) . . . . ?
C10D Fe1D C2D C3D -149.1(11) . . . . ?
C12D Fe1D C2D C3D 86.9(5) . . . . ?
C4D Fe1D C2D C3D -37.9(3) . . . . ?
C13D Fe1D C2D C3D 130.3(4) . . . . ?
C14D Fe1D C2D C3D 171.8(4) . . . . ?
C11D Fe1D C2D C3D 50.1(9) . . . . ?
C5D Fe1D C2D C3D -82.2(4) . . . . ?
C1D Fe1D C2D C3D -119.2(5) . . . . ?
C10D Fe1D C2D C1D -29.9(12) . . . . ?
C3D Fe1D C2D C1D 119.2(5) . . . . ?
C12D Fe1D C2D C1D -153.9(4) . . . . ?
C4D Fe1D C2D C1D 81.3(3) . . . . ?
C13D Fe1D C2D C1D -110.5(3) . . . . ?
C14D Fe1D C2D C1D -69.0(4) . . . . ?
C11D Fe1D C2D C1D 169.3(7) . . . . ?
C5D Fe1D C2D C1D 37.0(3) . . . . ?
C6D C2D C3D C4D 179.2(5) . . . . ?
C1D C2D C3D C4D -0.4(6) . . . . ?
Fe1D C2D C3D C4D 60.7(4) . . . . ?
C6D C2D C3D Fe1D 118.5(5) . . . . ?
C1D C2D C3D Fe1D -61.2(4) . . . . ?
C10D Fe1D C3D C4D 46.2(7) . . . . ?
C12D Fe1D C3D C4D 127.3(5) . . . . ?
C13D Fe1D C3D C4D 168.5(4) . . . . ?
C2D Fe1D C3D C4D -118.0(5) . . . . ?
C14D Fe1D C3D C4D -154.0(14) . . . . ?
C11D Fe1D C3D C4D 84.1(5) . . . . ?
C5D Fe1D C3D C4D -37.4(3) . . . . ?
C1D Fe1D C3D C4D -80.3(3) . . . . ?
C10D Fe1D C3D C2D 164.2(6) . . . . ?
C12D Fe1D C3D C2D -114.7(5) . . . . ?
C4D Fe1D C3D C2D 118.0(5) . . . . ?
C13D Fe1D C3D C2D -73.5(5) . . . . ?
C14D Fe1D C3D C2D -36.1(15) . . . . ?
C11D Fe1D C3D C2D -157.9(5) . . . . ?
C5D Fe1D C3D C2D 80.5(3) . . . . ?
C1D Fe1D C3D C2D 37.7(3) . . . . ?
C2D C3D C4D C5D -0.9(7) . . . . ?
Fe1D C3D C4D C5D 59.6(4) . . . . ?
C2D C3D C4D Fe1D -60.5(4) . . . . ?
C10D Fe1D C4D C3D -156.5(4) . . . . ?
C12D Fe1D C4D C3D -75.4(6) . . . . ?
C13D Fe1D C4D C3D -51.2(17) . . . . ?
C2D Fe1D C4D C3D 39.3(3) . . . . ?
C14D Fe1D C4D C3D 170.8(5) . . . . ?
C11D Fe1D C4D C3D -114.0(5) . . . . ?
C5D Fe1D C4D C3D 120.2(5) . . . . ?
C1D Fe1D C4D C3D 83.5(3) . . . . ?
C10D Fe1D C4D C5D 83.2(4) . . . . ?
C3D Fe1D C4D C5D -120.2(5) . . . . ?
C12D Fe1D C4D C5D 164.4(5) . . . . ?
C13D Fe1D C4D C5D -171.4(15) . . . . ?
C2D Fe1D C4D C5D -81.0(3) . . . . ?
C14D Fe1D C4D C5D 50.6(7) . . . . ?
C11D Fe1D C4D C5D 125.7(5) . . . . ?
C1D Fe1D C4D C5D -36.7(3) . . . . ?
O1D C1D C5D C4D 174.8(5) . . . . ?
C2D C1D C5D C4D -2.1(6) . . . . ?
Fe1D C1D C5D C4D -58.4(4) . . . . ?
O1D C1D C5D Fe1D -126.8(5) . . . . ?
C2D C1D C5D Fe1D 56.3(3) . . . . ?
C3D C4D C5D C1D 1.9(6) . . . . ?
Fe1D C4D C5D C1D 60.7(4) . . . . ?
C3D C4D C5D Fe1D -58.7(4) . . . . ?
C10D Fe1D C5D C1D 127.5(4) . . . . ?
C3D Fe1D C5D C1D -83.1(3) . . . . ?
C12D Fe1D C5D C1D -177.1(12) . . . . ?
C4D Fe1D C5D C1D -120.0(5) . . . . ?
C13D Fe1D C5D C1D 56.8(7) . . . . ?
C2D Fe1D C5D C1D -38.0(3) . . . . ?
C14D Fe1D C5D C1D 86.1(4) . . . . ?
C11D Fe1D C5D C1D 165.3(5) . . . . ?
C10D Fe1D C5D C4D -112.5(4) . . . . ?
C3D Fe1D C5D C4D 36.9(3) . . . . ?
C12D Fe1D C5D C4D -57.1(13) . . . . ?
C13D Fe1D C5D C4D 176.8(6) . . . . ?
C2D Fe1D C5D C4D 82.0(4) . . . . ?
C14D Fe1D C5D C4D -153.9(4) . . . . ?
C11D Fe1D C5D C4D -74.7(6) . . . . ?
C1D Fe1D C5D C4D 120.0(5) . . . . ?
C21D N1D C6D C2D -173.4(5) . . . . ?
Li1D N1D C6D C2D 4.2(8) . . . . ?
C3D C2D C6D N1D 178.2(5) . . . . ?
C1D C2D C6D N1D -2.2(9) . . . . ?
Fe1D C2D C6D N1D -95.8(6) . . . . ?
C3D Fe1D C10D C14D 174.2(5) . . . . ?
C12D Fe1D C10D C14D 80.7(5) . . . . ?
C4D Fe1D C10D C14D -154.4(4) . . . . ?
C13D Fe1D C10D C14D 37.1(5) . . . . ?
C2D Fe1D C10D C14D -49.7(13) . . . . ?
C11D Fe1D C10D C14D 117.7(8) . . . . ?
C5D Fe1D C10D C14D -111.9(5) . . . . ?
C1D Fe1D C10D C14D -73.3(5) . . . . ?
C3D Fe1D C10D C11D 56.5(9) . . . . ?
C12D Fe1D C10D C11D -37.0(5) . . . . ?
C4D Fe1D C10D C11D 87.9(6) . . . . ?
C13D Fe1D C10D C11D -80.7(6) . . . . ?
C2D Fe1D C10D C11D -167.4(10) . . . . ?
C14D Fe1D C10D C11D -117.7(8) . . . . ?
C5D Fe1D C10D C11D 130.3(6) . . . . ?
C1D Fe1D C10D C11D 169.0(5) . . . . ?
C14D C10D C11D C12D -3.7(9) . . . . ?
Fe1D C10D C11D C12D 58.3(6) . . . . ?
C14D C10D C11D Fe1D -62.1(5) . . . . ?
C10D Fe1D C11D C12D -119.6(8) . . . . ?
C3D Fe1D C11D C12D 88.7(6) . . . . ?
C4D Fe1D C11D C12D 131.5(5) . . . . ?
C13D Fe1D C11D C12D -37.9(5) . . . . ?
C2D Fe1D C11D C12D 52.7(10) . . . . ?
C14D Fe1D C11D C12D -81.3(6) . . . . ?
C5D Fe1D C11D C12D 173.3(5) . . . . ?
C1D Fe1D C11D C12D -152.3(9) . . . . ?
C3D Fe1D C11D C10D -151.7(5) . . . . ?
C12D Fe1D C11D C10D 119.6(8) . . . . ?
C4D Fe1D C11D C10D -109.0(5) . . . . ?
C13D Fe1D C11D C10D 81.6(6) . . . . ?
C2D Fe1D C11D C10D 172.3(6) . . . . ?
C14D Fe1D C11D C10D 38.3(5) . . . . ?
C5D Fe1D C11D C10D -67.1(6) . . . . ?
C1D Fe1D C11D C10D -32.7(13) . . . . ?
C10D C11D C12D C13D 2.9(9) . . . . ?
Fe1D C11D C12D C13D 60.8(5) . . . . ?
C10D C11D C12D Fe1D -57.9(6) . . . . ?
C10D Fe1D C12D C11D 37.3(6) . . . . ?
C3D Fe1D C12D C11D -110.7(6) . . . . ?
C4D Fe1D C12D C11D -68.3(7) . . . . ?
C13D Fe1D C12D C11D 118.6(8) . . . . ?
C2D Fe1D C12D C11D -156.4(5) . . . . ?
C14D Fe1D C12D C11D 80.9(6) . . . . ?
C5D Fe1D C12D C11D -22.2(15) . . . . ?
C1D Fe1D C12D C11D 162.0(7) . . . . ?
C10D Fe1D C12D C13D -81.4(6) . . . . ?
C3D Fe1D C12D C13D 130.7(5) . . . . ?
C4D Fe1D C12D C13D 173.0(5) . . . . ?
C2D Fe1D C12D C13D 85.0(6) . . . . ?
C14D Fe1D C12D C13D -37.7(5) . . . . ?
C11D Fe1D C12D C13D -118.6(8) . . . . ?
C5D Fe1D C12D C13D -140.9(11) . . . . ?
C1D Fe1D C12D C13D 43.4(10) . . . . ?
C11D C12D C13D C14D -1.0(9) . . . . ?
Fe1D C12D C13D C14D 60.4(5) . . . . ?
C11D C12D C13D Fe1D -61.3(6) . . . . ?
C10D Fe1D C13D C14D -37.3(5) . . . . ?
C3D Fe1D C13D C14D 169.7(4) . . . . ?
C12D Fe1D C13D C14D -118.3(8) . . . . ?
C4D Fe1D C13D C14D -147.4(15) . . . . ?
C2D Fe1D C13D C14D 126.4(5) . . . . ?
C11D Fe1D C13D C14D -80.8(6) . . . . ?
C5D Fe1D C13D C14D 43.8(8) . . . . ?
C1D Fe1D C13D C14D 81.7(5) . . . . ?
C10D Fe1D C13D C12D 81.0(6) . . . . ?
C3D Fe1D C13D C12D -72.0(7) . . . . ?
C4D Fe1D C13D C12D -29.1(19) . . . . ?
C2D Fe1D C13D C12D -115.3(6) . . . . ?
C14D Fe1D C13D C12D 118.3(8) . . . . ?
C11D Fe1D C13D C12D 37.5(6) . . . . ?
C5D Fe1D C13D C12D 162.1(6) . . . . ?
C1D Fe1D C13D C12D -160.0(6) . . . . ?
C12D C13D C14D C10D -1.4(8) . . . . ?
Fe1D C13D C14D C10D 58.5(5) . . . . ?
C12D C13D C14D Fe1D -59.8(5) . . . . ?
C11D C10D C14D C13D 3.2(8) . . . . ?
Fe1D C10D C14D C13D -59.2(5) . . . . ?
C11D C10D C14D Fe1D 62.4(5) . . . . ?
C10D Fe1D C14D C13D 119.6(7) . . . . ?
C3D Fe1D C14D C13D -45.0(16) . . . . ?
C12D Fe1D C14D C13D 38.1(5) . . . . ?
C4D Fe1D C14D C13D 168.5(5) . . . . ?
C2D Fe1D C14D C13D -75.3(5) . . . . ?
C11D Fe1D C14D C13D 81.4(6) . . . . ?
C5D Fe1D C14D C13D -157.3(4) . . . . ?
C1D Fe1D C14D C13D -115.2(5) . . . . ?
C3D Fe1D C14D C10D -164.5(13) . . . . ?
C12D Fe1D C14D C10D -81.5(6) . . . . ?
C4D Fe1D C14D C10D 48.9(7) . . . . ?
C13D Fe1D C14D C10D -119.6(7) . . . . ?
C2D Fe1D C14D C10D 165.1(5) . . . . ?
C11D Fe1D C14D C10D -38.2(6) . . . . ?
C5D Fe1D C14D C10D 83.2(5) . . . . ?
C1D Fe1D C14D C10D 125.2(5) . . . . ?
C6D N1D C21D C26D -146.6(5) . . . . ?
Li1D N1D C21D C26D 35.8(7) . . . . ?
C6D N1D C21D C22D 41.6(8) . . . . ?
Li1D N1D C21D C22D -136.1(5) . . . . ?
C26D C21D C22D F22D -175.2(5) . . . . ?
N1D C21D C22D F22D -3.2(8) . . . . ?
C26D C21D C22D C23D 2.4(8) . . . . ?
N1D C21D C22D C23D 174.4(5) . . . . ?
F22D C22D C23D F23D 0.5(8) . . . . ?
C21D C22D C23D F23D -177.3(5) . . . . ?
F22D C22D C23D C24D 176.4(5) . . . . ?
C21D C22D C23D C24D -1.3(9) . . . . ?
F23D C23D C24D F24D -5.5(9) . . . . ?
C22D C23D C24D F24D 178.6(5) . . . . ?
F23D C23D C24D C25D 176.4(5) . . . . ?
C22D C23D C24D C25D 0.5(9) . . . . ?
F24D C24D C25D F25D 0.6(9) . . . . ?
C23D C24D C25D F25D 178.7(6) . . . . ?
F24D C24D C25D C26D -179.0(5) . . . . ?
C23D C24D C25D C26D -0.9(9) . . . . ?
F25D C25D C26D F26D 4.0(9) . . . . ?
C24D C25D C26D F26D -176.4(5) . . . . ?
F25D C25D C26D C21D -177.4(5) . . . . ?
C24D C25D C26D C21D 2.2(9) . . . . ?
N1D C21D C26D F26D 3.2(8) . . . . ?
C22D C21D C26D F26D 175.7(5) . . . . ?
N1D C21D C26D C25D -175.4(5) . . . . ?
C22D C21D C26D C25D -2.9(8) . . . . ?
